data_4109318
loop_
_publ_author_name
'Mary P. Watson'
'Larry E. Overman'
'Robert G. Bergman'

_publ_section_title
;
 Kinetic and Computational Analysis of the Palladium(II)-Catalyzed
 Asymmetric Allylic Trichloroacetimidate Rearrangement: Development of a
 Model for Enantioselectivity
;
_journal_name_full 'Journal of the American Chemical Society'
_journal_page_first 5031
_journal_page_last 5044
_journal_paper_doi 10.1021/ja0676962
_journal_volume 129
_journal_year 2007
_chemical_formula_sum 'C46 H38 Cl Co N2 O2 Pd'
_chemical_formula_weight 851.60
_space_group_IT_number 96
_symmetry_cell_setting tetragonal
_symmetry_Int_Tables_number 96
_symmetry_space_group_name_Hall 'P 4nw 2abw'
_symmetry_space_group_name_H-M 'P 43 21 2'
_audit_creation_date 'Fri Apr 15 16:22:41 2005'
_audit_creation_method 'by teXsan'
_cell_angle_alpha 90
_cell_angle_beta 90
_cell_angle_gamma 90
_cell_formula_units_Z 8
_cell_length_a 17.872(2)
_cell_length_b 17.872(2)
_cell_length_c 33.610(4)
_cell_measurement_temperature 273.2
_cell_volume 10735(2)
_computing_cell_refinement 'Rigaku/AFC Diffractometer Control'
_computing_data_collection 'Rigaku/AFC Diffractometer Control'
_computing_data_reduction teXsan
_computing_publication_material teXsan
_computing_structure_refinement teXsan
_computing_structure_solution SIR97
_diffrn_measured_fraction_theta_full 1.7177
_diffrn_measured_fraction_theta_max 1.7177
_diffrn_radiation_type 'Mo K\a'
_diffrn_radiation_wavelength 0.7107
_diffrn_reflns_av_R_equivalents 0.059
_diffrn_reflns_limit_h_max 20
_diffrn_reflns_limit_h_min 0
_diffrn_reflns_limit_k_max 20
_diffrn_reflns_limit_k_min 0
_diffrn_reflns_limit_l_max 39
_diffrn_reflns_limit_l_min 0
_diffrn_reflns_number 45967
_diffrn_reflns_theta_full 24.74
_diffrn_reflns_theta_max 24.74
_exptl_absorpt_coefficient_mu 0.724
_exptl_absorpt_correction_type none
_exptl_crystal_colour unknown
_exptl_crystal_density_diffrn 1.054
_exptl_crystal_description unknown
_exptl_crystal_F_000 3472.00
_exptl_crystal_size_max 0.000
_exptl_crystal_size_mid 0.000
_exptl_crystal_size_min 0.000
_refine_diff_density_max 0.68
_refine_diff_density_min -0.82
_refine_ls_extinction_method none
_refine_ls_goodness_of_fit_ref 1.752
_refine_ls_hydrogen_treatment constr
_refine_ls_number_parameters 553
_refine_ls_number_reflns 5837
_refine_ls_R_factor_all 0.1095
_refine_ls_R_factor_gt 0.0543
_refine_ls_shift/su_max 0.0118
_refine_ls_structure_factor_coef F
_refine_ls_weighting_details 'w = 1/[\s^2^(Fo) + 0.00022|Fo|^2^]'
_refine_ls_weighting_scheme calc
_refine_ls_wR_factor_all 0.0637
_refine_ls_wR_factor_ref 0.0544
_reflns_number_gt 5837
_reflns_number_total 8961
_reflns_threshold_expression F^2^>3.0\s(F^2^)
_cod_data_source_file ja0676962si20061027_124643.cif
_cod_data_source_block Mary_Watson_Pd_Co_complex
_cod_original_cell_volume 10734(1)
_cod_original_sg_symbol_H-M 'P 43 21 2 '
_cod_original_formula_sum 'C46 H38 Cl Co N2 O2 Pd '
_cod_database_code 4109318

loop_
_symmetry_equiv_pos_as_xyz
x,y,z
-x,-y,1/2+z
1/2-y,1/2+x,3/4+z
1/2+y,1/2-x,1/4+z
y,x,-z
-y,-x,1/2-z
1/2-x,1/2+y,3/4-z
1/2+x,1/2-y,1/4-z

loop_
_atom_site_label
_atom_site_type_symbol
_atom_site_fract_x
_atom_site_fract_y
_atom_site_fract_z
_atom_site_U_iso_or_equiv
_atom_site_adp_type
_atom_site_occupancy
_atom_site_calc_flag
_atom_site_refinement_flags
Pd1 Pd 0.72120(4) -0.12027(4) 0.32179(2) 0.0305(2) Uani 1.00 d .
Co1 Co 0.58226(6) 0.02410(6) 0.31315(3) 0.0249(3) Uani 1.00 d .
Cl1 Cl 0.8324(1) -0.1742(1) 0.29524(7) 0.0459(7) Uani 1.00 d .
O1 O 0.5394(3) -0.1522(3) 0.2493(1) 0.038(2) Uani 1.00 d .
O2 O 0.8596(4) 0.0022(3) 0.3983(2) 0.059(2) Uani 1.00 d .
O3 O 0.2356(5) 0.1326(8) 0.3244(3) 0.120(4) Uani 1.00 d .
O4 O 0.268(1) -0.026(1) 0.2993(7) 0.1520 Uiso 0.77 d P
O5 O 0.259(2) 0.083(2) 0.3305(10) 0.1520 Uiso 0.45 d P
O6 O 0.228(2) -0.039(1) 0.2704(9) 0.1520 Uiso 0.43 d P
O7 O 0.019(1) 0.002(1) 0.3157(6) 0.1520 Uiso 0.62 d P
O8 O -0.034(1) 0.0335 0.2500 0.1520 Uiso 0.65 d SP
O9 O 0.405(2) -0.407(2) 0.3200(9) 0.1520 Uiso 0.39 d P
O10 O 0.455(2) -0.483(2) 0.389(1) 0.1520 Uiso 0.28 d P
O11 O 0.338(2) -0.440(2) 0.320(1) 0.1520 Uiso 0.31 d P
O12 O 0.338(2) -0.345(2) 0.312(1) 0.1520 Uiso 0.30 d P
O13 O 0.278(3) -0.279(3) 0.308(1) 0.1520 Uiso 0.24 d P
O14 O 0.340(2) -0.211(2) 0.321(1) 0.1520 Uiso 0.27 d P
O15 O 0.025(2) -0.007(1) 0.2723(7) 0.1520 Uiso 0.44 d P
O17 O 0.294(2) 0.013(2) 0.3199(9) 0.1520 Uiso 0.48 d P
O18 O 0.258(1) 0.064(1) 0.2870(7) 0.1520 Uiso 0.54 d P
O19 O 0.283(2) -0.160(2) 0.3524(9) 0.1520 Uiso 0.37 d P
O20 O 0.428(2) -0.470(2) 0.348(1) 0.1520 Uiso 0.36 d P
O21 O 0.447(2) -0.493(2) 0.3095(8) 0.1520 Uiso 0.41 d P
N1 N 0.6535(4) -0.1590(3) 0.2783(2) 0.027(2) Uani 1.00 d .
N2 N 0.7788(4) -0.0721(4) 0.3666(2) 0.028(2) Uani 1.00 d .
C1 C 0.5897(5) -0.1872(5) 0.2195(2) 0.042(3) Uani 1.00 d .
C2 C 0.6601(5) -0.2074(5) 0.2424(2) 0.036(3) Uani 1.00 d .
C3 C 0.5862(5) -0.1335(5) 0.2789(2) 0.034(3) Uani 1.00 d .
C4 C 0.5638(5) -0.0891(4) 0.3130(2) 0.027(2) Uani 1.00 d .
C5 C 0.4975(5) -0.0519(5) 0.3260(3) 0.035(3) Uani 1.00 d .
C6 C 0.5204(5) -0.0119(5) 0.3608(2) 0.033(3) Uani 1.00 d .
C7 C 0.5978(4) -0.0228(4) 0.3690(2) 0.028(3) Uani 1.00 d .
C8 C 0.6250(5) -0.0733(4) 0.3392(2) 0.025(2) Uani 1.00 d .
C9 C 0.6684(5) -0.2895(5) 0.2540(2) 0.040(3) Uani 1.00 d .
C10 C 0.6835(6) -0.3381(5) 0.2175(3) 0.056(3) Uani 1.00 d .
C11 C 0.6001(6) -0.3188(5) 0.2776(3) 0.049(3) Uani 1.00 d .
C12 C 0.8282(6) -0.0209(6) 0.3643(3) 0.054(3) Uani 1.00 d .
C13 C 0.7749(5) -0.0875(4) 0.4073(2) 0.026(2) Uani 1.00 d .
C14 C 0.7286(5) -0.1375(5) 0.4275(2) 0.043(3) Uani 1.00 d .
C15 C 0.7406(6) -0.1373(6) 0.4695(3) 0.057(4) Uani 1.00 d .
C16 C 0.7900(6) -0.0888(7) 0.4886(3) 0.055(4) Uani 1.00 d .
C17 C 0.8339(6) -0.0404(6) 0.4677(3) 0.052(3) Uani 1.00 d .
C18 C 0.8240(5) -0.0415(5) 0.4266(3) 0.043(3) Uani 1.00 d .
C19 C 0.6311(4) 0.0671(4) 0.2648(2) 0.026(2) Uani 1.00 d .
C20 C 0.6508(4) 0.1094(4) 0.3003(2) 0.025(2) Uani 1.00 d .
C21 C 0.5732(5) 0.1350(4) 0.3041(2) 0.025(2) Uani 1.00 d .
C22 C 0.5516(4) 0.0910(4) 0.2682(2) 0.024(2) Uani 1.00 d .
C23 C 0.6735(5) 0.0256(5) 0.2332(2) 0.028(3) Uani 1.00 d .
C24 C 0.7395(4) -0.0123(4) 0.2416(2) 0.026(2) Uani 1.00 d .
C25 C 0.7772(5) -0.0496(4) 0.2120(2) 0.035(3) Uani 1.00 d .
C26 C 0.7509(5) -0.0475(5) 0.1733(3) 0.044(3) Uani 1.00 d .
C27 C 0.6855(5) -0.0085(5) 0.1642(2) 0.038(3) Uani 1.00 d .
C28 C 0.6466(4) 0.0275(5) 0.1936(2) 0.035(3) Uani 1.00 d .
C29 C 0.7216(4) 0.1313(4) 0.3199(2) 0.026(2) Uani 1.00 d .
C30 C 0.7881(5) 0.1384(5) 0.2986(2) 0.036(3) Uani 1.00 d .
C31 C 0.8531(5) 0.1621(5) 0.3170(3) 0.037(3) Uani 1.00 d .
C32 C 0.8535(5) 0.1798(5) 0.3574(3) 0.037(3) Uani 1.00 d .
C33 C 0.7882(5) 0.1707(5) 0.3785(2) 0.036(3) Uani 1.00 d .
C34 C 0.7222(5) 0.1467(5) 0.3616(2) 0.036(3) Uani 1.00 d .
C35 C 0.5322(5) 0.1873(4) 0.3299(2) 0.029(3) Uani 1.00 d .
C36 C 0.5690(5) 0.2507(5) 0.3453(2) 0.032(3) Uani 1.00 d .
C37 C 0.5321(7) 0.2999(5) 0.3695(3) 0.051(3) Uani 1.00 d .
C38 C 0.4583(6) 0.2883(6) 0.3793(3) 0.050(3) Uani 1.00 d .
C39 C 0.4221(5) 0.2286(6) 0.3637(2) 0.051(3) Uani 1.00 d .
C40 C 0.4578(5) 0.1766(5) 0.3395(2) 0.041(3) Uani 1.00 d .
C41 C 0.4840(4) 0.0828(5) 0.2437(2) 0.025(2) Uani 1.00 d .
C42 C 0.4393(4) 0.1460(5) 0.2365(2) 0.031(3) Uani 1.00 d .
C43 C 0.3757(5) 0.1392(5) 0.2126(2) 0.044(3) Uani 1.00 d .
C44 C 0.3578(5) 0.0715(6) 0.1958(2) 0.040(3) Uani 1.00 d .
C45 C 0.4013(4) 0.0103(5) 0.2025(2) 0.032(3) Uani 1.00 d .
C46 C 0.4645(5) 0.0157(5) 0.2255(2) 0.028(2) Uani 1.00 d .
C101 C 0.5609 -0.0498 0.3416 0.0038 Uiso 0.00 d P
C102 C 0.6017 0.1006 0.2844 0.0038 Uiso 0.00 d P
H1 H 0.5672 -0.2308 0.2085 0.0505 Uiso 1.00 calc .
H2 H 0.6008 -0.1529 0.1987 0.0505 Uiso 1.00 calc .
H3 H 0.7027 -0.1924 0.2275 0.0429 Uiso 1.00 calc .
H4 H 0.4492 -0.0534 0.3143 0.0424 Uiso 1.00 calc .
H5 H 0.4880 0.0182 0.3764 0.0392 Uiso 1.00 calc .
H6 H 0.6258 -0.0010 0.3900 0.0330 Uiso 1.00 calc .
H7 H 0.7108 -0.2933 0.2709 0.0474 Uiso 1.00 calc .
H8 H 0.6875 -0.3890 0.2254 0.0667 Uiso 1.00 calc .
H9 H 0.6435 -0.3329 0.1991 0.0667 Uiso 1.00 calc .
H10 H 0.7289 -0.3227 0.2053 0.0667 Uiso 1.00 calc .
H11 H 0.5930 -0.2890 0.3007 0.0593 Uiso 1.00 calc .
H12 H 0.5567 -0.3161 0.2613 0.0593 Uiso 1.00 calc .
H13 H 0.6086 -0.3693 0.2852 0.0593 Uiso 1.00 calc .
H14 H 0.8421 0.0001 0.3395 0.0649 Uiso 1.00 calc .
H15 H 0.6928 -0.1686 0.4147 0.0513 Uiso 1.00 calc .
H16 H 0.7135 -0.1721 0.4853 0.0684 Uiso 1.00 calc .
H17 H 0.7931 -0.0894 0.5168 0.0658 Uiso 1.00 calc .
H18 H 0.8689 -0.0081 0.4802 0.0624 Uiso 1.00 calc .
H19 H 0.7586 -0.0124 0.2680 0.0315 Uiso 1.00 calc .
H20 H 0.8213 -0.0768 0.2181 0.0418 Uiso 1.00 calc .
H21 H 0.7775 -0.0727 0.1529 0.0524 Uiso 1.00 calc .
H22 H 0.6680 -0.0069 0.1375 0.0455 Uiso 1.00 calc .
H23 H 0.6018 0.0536 0.1874 0.0423 Uiso 1.00 calc .
H24 H 0.7888 0.1267 0.2710 0.0437 Uiso 1.00 calc .
H25 H 0.8979 0.1664 0.3020 0.0441 Uiso 1.00 calc .
H26 H 0.8976 0.1976 0.3699 0.0450 Uiso 1.00 calc .
H27 H 0.7886 0.1815 0.4062 0.0429 Uiso 1.00 calc .
H28 H 0.6783 0.1405 0.3772 0.0433 Uiso 1.00 calc .
H29 H 0.6200 0.2592 0.3389 0.0389 Uiso 1.00 calc .
H30 H 0.5576 0.3425 0.3796 0.0608 Uiso 1.00 calc .
H31 H 0.4330 0.3217 0.3967 0.0602 Uiso 1.00 calc .
H32 H 0.3706 0.2219 0.3696 0.0616 Uiso 1.00 calc .
H33 H 0.4314 0.1343 0.3297 0.0487 Uiso 1.00 calc .
H34 H 0.4522 0.1930 0.2477 0.0378 Uiso 1.00 calc .
H35 H 0.3447 0.1815 0.2079 0.0527 Uiso 1.00 calc .
H36 H 0.3148 0.0674 0.1793 0.0485 Uiso 1.00 calc .
H37 H 0.3877 -0.0365 0.1911 0.0387 Uiso 1.00 calc .
H38 H 0.4954 -0.0270 0.2290 0.0334 Uiso 1.00 calc .

loop_
_atom_site_aniso_label
_atom_site_aniso_U_11
_atom_site_aniso_U_22
_atom_site_aniso_U_33
_atom_site_aniso_U_12
_atom_site_aniso_U_13
_atom_site_aniso_U_23
Pd1 0.0357(4) 0.0297(4) 0.0261(3) 0.0029(3) -0.0084(3) 0.0025(3)
Co1 0.0272(7) 0.0293(7) 0.0183(5) 0.0005(5) -0.0027(5) 0.0016(5)
Cl1 0.046(2) 0.044(2) 0.048(1) 0.015(1) -0.005(1) -0.007(1)
O1 0.042(4) 0.037(4) 0.034(3) -0.000(3) -0.012(3) -0.002(3)
O2 0.066(5) 0.053(5) 0.059(4) -0.031(4) -0.037(4) 0.022(4)
O3 0.087(7) 0.17(1) 0.103(7) -0.015(7) -0.016(6) 0.043(7)
N1 0.036(5) 0.020(4) 0.025(4) 0.001(4) -0.015(3) -0.007(3)
N2 0.033(4) 0.029(4) 0.022(4) -0.014(4) -0.014(3) 0.007(3)
C1 0.062(7) 0.033(6) 0.032(5) 0.015(5) -0.005(5) -0.001(4)
C2 0.053(6) 0.029(6) 0.025(5) 0.006(5) -0.006(4) -0.003(4)
C3 0.046(6) 0.022(5) 0.032(5) -0.007(5) -0.024(5) 0.002(4)
C4 0.028(5) 0.020(5) 0.032(5) -0.002(4) -0.003(4) 0.006(4)
C5 0.034(6) 0.031(5) 0.040(5) -0.010(4) -0.004(5) 0.020(4)
C6 0.034(6) 0.042(6) 0.022(5) -0.008(5) 0.017(4) 0.004(4)
C7 0.035(6) 0.030(5) 0.018(4) -0.005(4) -0.008(4) 0.004(4)
C8 0.030(5) 0.022(5) 0.021(4) 0.000(4) -0.007(4) 0.008(4)
C9 0.040(6) 0.046(6) 0.033(5) 0.008(5) -0.016(4) -0.014(5)
C10 0.074(8) 0.039(6) 0.054(6) 0.014(6) -0.007(5) -0.012(5)
C11 0.068(8) 0.034(6) 0.047(6) 0.008(5) -0.024(5) 0.005(5)
C12 0.052(7) 0.069(8) 0.040(6) -0.010(6) -0.025(5) 0.020(6)
C13 0.025(5) 0.026(5) 0.027(5) 0.010(4) 0.002(4) 0.007(4)
C14 0.035(5) 0.059(7) 0.033(5) 0.008(5) 0.000(5) -0.005(5)
C15 0.068(8) 0.065(8) 0.039(6) 0.018(6) 0.020(5) 0.021(5)
C16 0.057(8) 0.074(8) 0.033(6) 0.027(6) -0.005(6) -0.010(6)
C17 0.061(7) 0.056(7) 0.038(6) 0.025(6) -0.030(5) -0.012(5)
C18 0.049(6) 0.033(6) 0.046(6) -0.008(5) -0.007(5) -0.001(5)
C19 0.028(5) 0.027(5) 0.023(4) 0.001(4) -0.008(4) 0.001(4)
C20 0.030(5) 0.028(5) 0.018(4) -0.014(4) 0.001(4) 0.004(4)
C21 0.043(6) 0.016(5) 0.016(4) -0.001(4) 0.001(4) 0.005(3)
C22 0.029(5) 0.028(5) 0.016(4) 0.006(4) -0.006(4) 0.002(4)
C23 0.030(5) 0.035(5) 0.020(4) -0.001(4) -0.001(4) 0.005(4)
C24 0.028(5) 0.030(5) 0.020(4) 0.010(4) -0.002(4) -0.002(4)
C25 0.035(5) 0.024(5) 0.046(5) 0.016(5) -0.012(5) -0.001(4)
C26 0.050(6) 0.045(6) 0.036(6) 0.005(5) 0.006(5) -0.019(5)
C27 0.042(6) 0.045(6) 0.027(5) 0.003(5) 0.004(4) -0.009(4)
C28 0.036(5) 0.049(6) 0.021(4) 0.014(5) -0.011(4) -0.007(4)
C29 0.021(4) 0.041(5) 0.017(4) -0.000(4) -0.008(4) -0.003(4)
C30 0.046(6) 0.041(6) 0.022(5) 0.006(5) 0.010(5) 0.004(4)
C31 0.024(5) 0.040(6) 0.046(6) -0.011(4) 0.000(5) 0.012(5)
C32 0.034(6) 0.043(6) 0.035(5) -0.015(5) -0.014(5) 0.011(5)
C33 0.042(6) 0.047(6) 0.019(4) -0.000(5) -0.023(5) -0.003(4)
C34 0.047(6) 0.041(6) 0.021(4) 0.005(5) -0.001(5) 0.001(4)
C35 0.040(6) 0.029(5) 0.017(5) 0.009(4) -0.012(4) 0.001(4)
C36 0.038(6) 0.040(6) 0.019(4) 0.005(5) 0.001(4) -0.000(4)
C37 0.082(9) 0.041(7) 0.029(5) 0.004(6) -0.016(6) -0.006(5)
C38 0.066(8) 0.049(7) 0.036(5) 0.017(6) -0.001(5) -0.019(5)
C39 0.046(6) 0.081(8) 0.028(5) 0.041(7) -0.002(5) -0.005(5)
C40 0.038(6) 0.062(7) 0.022(5) 0.012(5) -0.001(4) -0.002(4)
C41 0.019(5) 0.042(6) 0.013(4) 0.010(4) 0.001(3) 0.004(4)
C42 0.025(5) 0.045(6) 0.025(4) 0.003(4) -0.003(4) -0.006(4)
C43 0.047(6) 0.054(7) 0.030(5) 0.014(6) -0.001(5) 0.003(5)
C44 0.028(6) 0.059(7) 0.035(5) 0.006(5) -0.009(4) -0.006(5)
C45 0.024(6) 0.052(7) 0.021(4) 0.002(4) -0.007(4) -0.008(4)
C46 0.035(5) 0.028(5) 0.021(4) 0.015(4) 0.004(4) -0.004(4)

loop_
_atom_type_symbol
_atom_type_description
_atom_type_scat_dispersion_real
_atom_type_scat_dispersion_imag
_atom_type_scat_source
Pd Pd -0.999 1.007
;International Tables for Crystallography
(1992, Vol. C, Tables 4.2.6.8 and 6.1.1.1)
;
Co Co 0.349 0.972
;International Tables for Crystallography
(1992, Vol. C, Tables 4.2.6.8 and 6.1.1.1)
;
Cl Cl 0.148 0.159
;International Tables for Crystallography
(1992, Vol. C, Tables 4.2.6.8 and 6.1.1.1)
;
O O 0.011 0.006
;International Tables for Crystallography
(1992, Vol. C, Tables 4.2.6.8 and 6.1.1.1)
;
N N 0.006 0.003
;International Tables for Crystallography
(1992, Vol. C, Tables 4.2.6.8 and 6.1.1.1)
;
C C 0.003 0.002
;International Tables for Crystallography
(1992, Vol. C, Tables 4.2.6.8 and 6.1.1.1)
;
H H 0.000 0.000
;International Tables for Crystallography
(1992, Vol. C, Table 6.1.1.2)
;

loop_
_geom_angle_atom_site_label_1
_geom_angle_atom_site_label_2
_geom_angle_atom_site_label_3
_geom_angle
_geom_angle_site_symmetry_2
_geom_angle_site_symmetry_3
_geom_angle_publ_flag
CL1 PD1 N1 95.2(2) . . ?
CL1 PD1 N2 91.5(2) . . ?
CL1 PD1 C8 175.0(2) . . ?
N1 PD1 N2 172.9(3) . . ?
N1 PD1 C8 80.8(3) . . ?
N2 PD1 C8 92.3(3) . . ?
C101 CO1 C102 178.41(7) . . ?
C1 O1 C3 103.3(6) . . ?
C12 O2 C18 102.6(7) . . ?
O6 O4 O17 150(2) . . ?
O6 O4 O18 85(1) . . ?
O17 O4 O18 65(1) . . ?
O3 O5 O17 153(3) . . ?
O3 O5 O18 89(2) . . ?
O17 O5 O18 64(1) . . ?
O10 O7 O15 158(2) 7_555 1_555 ?
O15 O8 O15 63(2) 1_555 6_555 ?
O11 O9 O12 69(2) . . ?
O11 O9 O20 84(2) . . ?
O11 O9 O21 89(2) . . ?
O12 O9 O20 142(2) . . ?
O12 O9 O21 150(2) . . ?
O20 O9 O21 49(1) . . ?
O7 O10 O20 177(3) 7_545 1_555 ?
O9 O11 O12 64(2) . . ?
O9 O12 O11 46(1) . . ?
O9 O12 O13 173(3) . . ?
O11 O12 O13 137(3) . . ?
O12 O13 O14 93(3) . . ?
O13 O14 O19 98(2) . . ?
O7 O15 O8 113(1) . . ?
O7 O15 O15 162(2) 1_555 6_555 ?
O8 O15 O15 58(1) 1_555 6_555 ?
O4 O17 O5 122(3) . . ?
O4 O17 O18 75(2) . . ?
O5 O17 O18 59(1) . . ?
O4 O18 O5 88(1) . . ?
O4 O18 O17 39(1) . . ?
O5 O18 O17 55(1) . . ?
O9 O20 O10 140(3) . . ?
O9 O20 O21 73(2) . . ?
O10 O20 O21 138(3) . . ?
O9 O21 O20 56(1) . . ?
PD1 N1 C2 137.5(6) . . ?
PD1 N1 C3 115.2(5) . . ?
C2 N1 C3 107.1(7) . . ?
PD1 N2 C12 128.1(6) . . ?
PD1 N2 C13 128.4(5) . . ?
C12 N2 C13 103.5(7) . . ?
O1 C1 C2 104.9(6) . . ?
N1 C2 C1 102.0(6) . . ?
N1 C2 C9 111.1(6) . . ?
C1 C2 C9 116.0(7) . . ?
O1 C3 N1 118.8(8) . . ?
O1 C3 C4 123.4(8) . . ?
N1 C3 C4 117.7(7) . . ?
CO1 C4 C3 119.8(5) . . ?
C3 C4 C5 136.7(8) . . ?
C3 C4 C8 112.5(7) . . ?
C5 C4 C8 110.6(7) . . ?
C4 C5 C6 104.3(7) . . ?
C5 C6 C7 111.6(7) . . ?
C6 C7 C8 106.3(6) . . ?
PD1 C8 CO1 122.7(4) . . ?
PD1 C8 C4 113.1(5) . . ?
PD1 C8 C7 139.5(6) . . ?
CO1 C8 C4 68.1(4) . . ?
CO1 C8 C7 69.2(4) . . ?
C4 C8 C7 107.2(7) . . ?
C2 C9 C10 111.1(7) . . ?
C2 C9 C11 112.3(7) . . ?
C10 C9 C11 111.0(8) . . ?
O2 C12 N2 117.6(8) . . ?
N2 C13 C14 129.3(8) . . ?
N2 C13 C18 108.2(7) . . ?
C14 C13 C18 122.5(7) . . ?
C13 C14 C15 113.0(8) . . ?
C14 C15 C16 123.6(9) . . ?
C15 C16 C17 121.4(8) . . ?
C16 C17 C18 115.5(9) . . ?
O2 C18 C13 108.1(7) . . ?
O2 C18 C17 127.9(9) . . ?
C13 C18 C17 124.0(9) . . ?
CO1 C19 C23 127.3(6) . . ?
C20 C19 C22 91.0(6) . . ?
C20 C19 C23 135.6(7) . . ?
C22 C19 C23 132.8(6) . . ?
CO1 C20 C29 129.0(5) . . ?
C19 C20 C21 90.3(6) . . ?
C19 C20 C29 135.2(7) . . ?
C21 C20 C29 133.4(7) . . ?
CO1 C21 C35 125.3(5) . . ?
C20 C21 C22 90.6(6) . . ?
C20 C21 C35 136.3(7) . . ?
C22 C21 C35 133.0(7) . . ?
CO1 C22 C41 126.1(6) . . ?
C19 C22 C21 88.1(6) . . ?
C19 C22 C41 135.4(7) . . ?
C21 C22 C41 136.1(7) . . ?
C19 C23 C24 121.6(7) . . ?
C19 C23 C28 118.8(7) . . ?
C24 C23 C28 119.5(7) . . ?
C23 C24 C25 120.3(7) . . ?
C24 C25 C26 120.1(7) . . ?
C25 C26 C27 120.3(7) . . ?
C26 C27 C28 120.1(7) . . ?
C23 C28 C27 119.6(7) . . ?
C20 C29 C30 121.7(6) . . ?
C20 C29 C34 119.5(7) . . ?
C30 C29 C34 118.7(7) . . ?
C29 C30 C31 121.0(7) . . ?
C30 C31 C32 120.6(7) . . ?
C31 C32 C33 118.2(7) . . ?
C32 C33 C34 123.3(7) . . ?
C29 C34 C33 118.1(8) . . ?
C21 C35 C36 119.7(8) . . ?
C21 C35 C40 122.0(8) . . ?
C36 C35 C40 118.3(8) . . ?
C35 C36 C37 120.8(8) . . ?
C36 C37 C38 120.5(9) . . ?
C37 C38 C39 118.9(9) . . ?
C38 C39 C40 122.4(9) . . ?
C35 C40 C39 119.1(9) . . ?
C22 C41 C42 118.9(7) . . ?
C22 C41 C46 122.6(7) . . ?
C42 C41 C46 118.3(7) . . ?
C41 C42 C43 119.5(8) . . ?
C42 C43 C44 120.2(8) . . ?
C43 C44 C45 120.5(8) . . ?
C44 C45 C46 120.4(8) . . ?
C41 C46 C45 121.0(7) . . ?
O1 C1 H1 110.594 . . no
O1 C1 H2 110.598 . . no
C2 C1 H1 110.598 . . no
C2 C1 H2 110.605 . . no
H1 C1 H2 109.463 . . no
N1 C2 H3 109.166 . . no
C1 C2 H3 109.168 . . no
C9 C2 H3 109.169 . . no
CO1 C5 H4 126.422 . . no
C4 C5 H4 127.825 . . no
C6 C5 H4 127.825 . . no
CO1 C6 H5 125.733 . . no
C5 C6 H5 124.217 . . no
C7 C6 H5 124.222 . . no
CO1 C7 H6 125.296 . . no
C6 C7 H6 126.861 . . no
C8 C7 H6 126.865 . . no
C2 C9 H7 107.410 . . no
C10 C9 H7 107.408 . . no
C11 C9 H7 107.405 . . no
C9 C10 H8 109.473 . . no
C9 C10 H9 109.470 . . no
C9 C10 H10 109.463 . . no
H8 C10 H9 109.481 . . no
H8 C10 H10 109.474 . . no
H9 C10 H10 109.466 . . no
C9 C11 H11 109.475 . . no
C9 C11 H12 109.473 . . no
C9 C11 H13 109.470 . . no
H11 C11 H12 109.474 . . no
H11 C11 H13 109.470 . . no
H12 C11 H13 109.466 . . no
O2 C12 H14 121.188 . . no
N2 C12 H14 121.191 . . no
C13 C14 H15 123.508 . . no
C15 C14 H15 123.510 . . no
C14 C15 H16 118.213 . . no
C16 C15 H16 118.219 . . no
C15 C16 H17 119.313 . . no
C17 C16 H17 119.319 . . no
C16 C17 H18 122.250 . . no
C18 C17 H18 122.255 . . no
C23 C24 H19 119.862 . . no
C25 C24 H19 119.855 . . no
C24 C25 H20 119.958 . . no
C26 C25 H20 119.954 . . no
C25 C26 H21 119.820 . . no
C27 C26 H21 119.830 . . no
C26 C27 H22 119.945 . . no
C28 C27 H22 119.944 . . no
C23 C28 H23 120.182 . . no
C27 C28 H23 120.179 . . no
C29 C30 H24 119.485 . . no
C31 C30 H24 119.492 . . no
C30 C31 H25 119.681 . . no
C32 C31 H25 119.686 . . no
C31 C32 H26 120.921 . . no
C33 C32 H26 120.927 . . no
C32 C33 H27 118.352 . . no
C34 C33 H27 118.354 . . no
C29 C34 H28 120.943 . . no
C33 C34 H28 120.938 . . no
C35 C36 H29 119.606 . . no
C37 C36 H29 119.615 . . no
C36 C37 H30 119.758 . . no
C38 C37 H30 119.757 . . no
C37 C38 H31 120.526 . . no
C39 C38 H31 120.526 . . no
C38 C39 H32 118.821 . . no
C40 C39 H32 118.827 . . no
C35 C40 H33 120.460 . . no
C39 C40 H33 120.453 . . no
C41 C42 H34 120.265 . . no
C43 C42 H34 120.265 . . no
C42 C43 H35 119.914 . . no
C44 C43 H35 119.900 . . no
C43 C44 H36 119.741 . . no
C45 C44 H36 119.724 . . no
C44 C45 H37 119.793 . . no
C46 C45 H37 119.785 . . no
C41 C46 H38 119.510 . . no
C45 C46 H38 119.502 . . no

loop_
_geom_bond_atom_site_label_1
_geom_bond_atom_site_label_2
_geom_bond_distance
_geom_bond_site_symmetry_2
_geom_bond_publ_flag
PD1 CL1 2.382(2) . yes
PD1 N1 2.020(6) . yes
PD1 N2 2.016(6) . yes
PD1 C8 2.001(8) . yes
CO1 C4 2.050(7) . yes
CO1 C5 2.080(8) . yes
CO1 C6 2.049(7) . yes
CO1 C7 2.075(7) . yes
CO1 C8 2.094(8) . yes
CO1 C19 1.999(8) . yes
CO1 C20 2.002(7) . yes
CO1 C21 2.011(7) . yes
CO1 C22 2.002(7) . yes
CO1 C101 1.675(1) . yes
CO1 C102 1.710(1) . yes
O1 C1 1.485(9) . yes
O1 C3 1.342(9) . yes
O2 C12 1.338(10) . yes
O2 C18 1.386(10) . yes
O3 O5 1.00(3) . yes
O4 O6 1.23(3) . yes
O4 O17 1.09(3) . yes
O4 O18 1.67(3) . yes
O5 O17 1.44(4) . yes
O5 O18 1.50(4) . yes
O7 O10 1.61(4) 7_555 yes
O7 O15 1.47(2) . yes
O8 O15 1.48(3) . yes
O8 O15 1.48(3) 6_555 yes
O9 O11 1.33(4) . yes
O9 O12 1.65(5) . yes
O9 O20 1.52(4) . yes
O9 O21 1.74(4) . yes
O10 O20 1.50(4) . yes
O11 O12 1.72(5) . yes
O12 O13 1.61(6) . yes
O13 O14 1.71(6) . yes
O14 O19 1.74(4) . yes
O15 O15 1.57(5) 6_555 yes
O17 O18 1.57(3) . yes
O20 O21 1.39(4) . yes
N1 C2 1.488(9) . yes
N1 C3 1.286(10) . yes
N2 C12 1.27(1) . yes
N2 C13 1.399(9) . yes
C1 C2 1.52(1) . yes
C2 C9 1.53(1) . yes
C3 C4 1.45(1) . yes
C4 C5 1.43(1) . yes
C4 C8 1.43(1) . yes
C5 C6 1.43(1) . yes
C6 C7 1.42(1) . yes
C7 C8 1.43(1) . yes
C9 C10 1.53(1) . yes
C9 C11 1.55(1) . yes
C13 C14 1.39(1) . yes
C13 C18 1.37(1) . yes
C14 C15 1.43(1) . yes
C15 C16 1.39(1) . yes
C16 C17 1.36(1) . yes
C17 C18 1.39(1) . yes
C19 C20 1.456(10) . yes
C19 C22 1.49(1) . yes
C19 C23 1.50(1) . yes
C20 C21 1.47(1) . yes
C20 C29 1.479(10) . yes
C21 C22 1.491(10) . yes
C21 C35 1.47(1) . yes
C22 C41 1.470(10) . yes
C23 C24 1.39(1) . yes
C23 C28 1.416(10) . yes
C24 C25 1.37(1) . yes
C25 C26 1.38(1) . yes
C26 C27 1.39(1) . yes
C27 C28 1.37(1) . yes
C29 C30 1.39(1) . yes
C29 C34 1.428(10) . yes
C30 C31 1.38(1) . yes
C31 C32 1.39(1) . yes
C32 C33 1.38(1) . yes
C33 C34 1.38(1) . yes
C35 C36 1.41(1) . yes
C35 C40 1.38(1) . yes
C36 C37 1.37(1) . yes
C37 C38 1.38(1) . yes
C38 C39 1.35(1) . yes
C39 C40 1.39(1) . yes
C41 C42 1.41(1) . yes
C41 C46 1.39(1) . yes
C42 C43 1.40(1) . yes
C43 C44 1.37(1) . yes
C44 C45 1.36(1) . yes
C45 C46 1.37(1) . yes
C1 H1 0.950 . no
C1 H2 0.950 . no
C2 H3 0.950 . no
C5 H4 0.950 . no
C6 H5 0.950 . no
C7 H6 0.950 . no
C9 H7 0.950 . no
C10 H8 0.950 . no
C10 H9 0.950 . no
C10 H10 0.950 . no
C11 H11 0.950 . no
C11 H12 0.950 . no
C11 H13 0.950 . no
C12 H14 0.950 . no
C14 H15 0.950 . no
C15 H16 0.950 . no
C16 H17 0.950 . no
C17 H18 0.950 . no
C24 H19 0.950 . no
C25 H20 0.950 . no
C26 H21 0.950 . no
C27 H22 0.950 . no
C28 H23 0.950 . no
C30 H24 0.950 . no
C31 H25 0.950 . no
C32 H26 0.950 . no
C33 H27 0.950 . no
C34 H28 0.950 . no
C36 H29 0.950 . no
C37 H30 0.950 . no
C38 H31 0.950 . no
C39 H32 0.950 . no
C40 H33 0.950 . no
C42 H34 0.950 . no
C43 H35 0.950 . no
C44 H36 0.950 . no
C45 H37 0.950 . no
C46 H38 0.950 . no

loop_
_geom_contact_atom_site_label_1
_geom_contact_atom_site_label_2
_geom_contact_distance
_geom_contact_site_symmetry_2
O2 O10 3.56(4) 7_655
O4 O19 2.99(3) .
O7 O20 3.10(4) 7_555
O10 O15 3.02(5) 7_545
O17 O19 3.28(4) .
O18 C43 3.54(2) .
O18 C44 3.55(2) .
C7 C28 3.57(1) 4_555
C10 C39 3.49(1) 6_655
C15 C102 3.380(9) 4_555
C15 C19 3.46(1) 4_555
C15 C22 3.49(1) 4_555
C15 C20 3.60(1) 4_555
C16 C16 3.16(2) 5_646
C16 C21 3.55(1) 4_555

loop_
_geom_torsion_atom_site_label_1
_geom_torsion_atom_site_label_2
_geom_torsion_atom_site_label_3
_geom_torsion_atom_site_label_4
_geom_torsion
_geom_torsion_site_symmetry_1
_geom_torsion_site_symmetry_2
_geom_torsion_site_symmetry_3
_geom_torsion_site_symmetry_4
_geom_torsion_publ_flag
PD1 N1 C2 C1 -162.2(6) 1_555 1_555 1_555 1_555 yes
PD1 N1 C2 C9 73.6(10) 1_555 1_555 1_555 1_555 yes
PD1 N1 C3 O1 175.1(5) 1_555 1_555 1_555 1_555 yes
PD1 N1 C3 C4 -8.4(10) 1_555 1_555 1_555 1_555 yes
PD1 N2 C12 O2 -179.4(6) 1_555 1_555 1_555 1_555 yes
PD1 N2 C13 C14 -2(1) 1_555 1_555 1_555 1_555 yes
PD1 N2 C13 C18 179.8(6) 1_555 1_555 1_555 1_555 yes
PD1 C8 CO1 C4 104.2(6) 1_555 1_555 1_555 1_555 yes
PD1 C8 CO1 C5 141.1(5) 1_555 1_555 1_555 1_555 yes
PD1 C8 CO1 C6 -175.1(5) 1_555 1_555 1_555 1_555 yes
PD1 C8 CO1 C7 -136.2(7) 1_555 1_555 1_555 1_555 yes
PD1 C8 CO1 C19 7.5(6) 1_555 1_555 1_555 1_555 yes
PD1 C8 CO1 C20 -42.2(5) 1_555 1_555 1_555 1_555 yes
PD1 C8 CO1 C21 -81.0(8) 1_555 1_555 1_555 1_555 yes
PD1 C8 CO1 C22 48.9(10) 1_555 1_555 1_555 1_555 yes
PD1 C8 CO1 C101 163.1(6) 1_555 1_555 1_555 1_555 yes
PD1 C8 CO1 C102 -17.3(7) 1_555 1_555 1_555 1_555 yes
PD1 C8 C4 CO1 -117.5(4) 1_555 1_555 1_555 1_555 yes
PD1 C8 C4 C3 -2.1(8) 1_555 1_555 1_555 1_555 yes
PD1 C8 C4 C5 -177.8(5) 1_555 1_555 1_555 1_555 yes
PD1 C8 C4 C101 -176.9(5) 1_555 1_555 1_555 1_555 yes
PD1 C8 C7 CO1 116.4(8) 1_555 1_555 1_555 1_555 yes
PD1 C8 C7 C6 176.3(6) 1_555 1_555 1_555 1_555 yes
PD1 C8 C7 C101 175.2(8) 1_555 1_555 1_555 1_555 yes
PD1 C8 C101 CO1 -77(2) 1_555 1_555 1_555 1_555 yes
PD1 C8 C101 C4 11(2) 1_555 1_555 1_555 1_555 yes
PD1 C8 C101 C5 12(2) 1_555 1_555 1_555 1_555 yes
PD1 C8 C101 C6 -169(1) 1_555 1_555 1_555 1_555 yes
PD1 C8 C101 C7 -167(2) 1_555 1_555 1_555 1_555 yes
CO1 C4 C3 O1 -96.0(8) 1_555 1_555 1_555 1_555 yes
CO1 C4 C3 N1 87.7(8) 1_555 1_555 1_555 1_555 yes
CO1 C4 C5 C6 -59.7(5) 1_555 1_555 1_555 1_555 yes
CO1 C4 C5 C101 -59.8(3) 1_555 1_555 1_555 1_555 yes
CO1 C4 C8 C7 58.4(5) 1_555 1_555 1_555 1_555 yes
CO1 C4 C8 C101 59.5(3) 1_555 1_555 1_555 1_555 yes
CO1 C4 C101 C5 89.6(4) 1_555 1_555 1_555 1_555 yes
CO1 C4 C101 C6 89.5(8) 1_555 1_555 1_555 1_555 yes
CO1 C4 C101 C7 -89.2(8) 1_555 1_555 1_555 1_555 yes
CO1 C4 C101 C8 -91.3(4) 1_555 1_555 1_555 1_555 yes
CO1 C5 C4 C3 -113.6(9) 1_555 1_555 1_555 1_555 yes
CO1 C5 C4 C8 60.6(5) 1_555 1_555 1_555 1_555 yes
CO1 C5 C4 C101 59.8(3) 1_555 1_555 1_555 1_555 yes
CO1 C5 C6 C7 -59.2(6) 1_555 1_555 1_555 1_555 yes
CO1 C5 C6 C101 -59.8(3) 1_555 1_555 1_555 1_555 yes
CO1 C5 C101 C4 -89.8(4) 1_555 1_555 1_555 1_555 yes
CO1 C5 C101 C6 90.1(4) 1_555 1_555 1_555 1_555 yes
CO1 C5 C101 C7 89.0(7) 1_555 1_555 1_555 1_555 yes
CO1 C5 C101 C8 -91.3(7) 1_555 1_555 1_555 1_555 yes
CO1 C6 C5 C4 59.8(5) 1_555 1_555 1_555 1_555 yes
CO1 C6 C5 C101 59.8(3) 1_555 1_555 1_555 1_555 yes
CO1 C6 C7 C8 -61.0(5) 1_555 1_555 1_555 1_555 yes
CO1 C6 C7 C101 -59.9(3) 1_555 1_555 1_555 1_555 yes
CO1 C6 C101 C4 -89.4(8) 1_555 1_555 1_555 1_555 yes
CO1 C6 C101 C5 -89.5(4) 1_555 1_555 1_555 1_555 yes
CO1 C6 C101 C7 89.8(4) 1_555 1_555 1_555 1_555 yes
CO1 C6 C101 C8 91.9(8) 1_555 1_555 1_555 1_555 yes
CO1 C7 C6 C5 59.3(6) 1_555 1_555 1_555 1_555 yes
CO1 C7 C6 C101 59.9(3) 1_555 1_555 1_555 1_555 yes
CO1 C7 C8 C4 -57.7(5) 1_555 1_555 1_555 1_555 yes
CO1 C7 C8 C101 -58.8(3) 1_555 1_555 1_555 1_555 yes
CO1 C7 C101 C4 89.1(8) 1_555 1_555 1_555 1_555 yes
CO1 C7 C101 C5 -88.9(7) 1_555 1_555 1_555 1_555 yes
CO1 C7 C101 C6 -90.0(4) 1_555 1_555 1_555 1_555 yes
CO1 C7 C101 C8 91.3(4) 1_555 1_555 1_555 1_555 yes
CO1 C8 PD1 CL1 -42(2) 1_555 1_555 1_555 1_555 yes
CO1 C8 PD1 N1 -79.6(4) 1_555 1_555 1_555 1_555 yes
CO1 C8 PD1 N2 98.3(4) 1_555 1_555 1_555 1_555 yes
CO1 C8 C4 C3 115.4(6) 1_555 1_555 1_555 1_555 yes
CO1 C8 C4 C5 -60.3(5) 1_555 1_555 1_555 1_555 yes
CO1 C8 C4 C101 -59.5(3) 1_555 1_555 1_555 1_555 yes
CO1 C8 C7 C6 59.9(5) 1_555 1_555 1_555 1_555 yes
CO1 C8 C7 C101 58.8(3) 1_555 1_555 1_555 1_555 yes
CO1 C8 C101 C4 89.3(4) 1_555 1_555 1_555 1_555 yes
CO1 C8 C101 C5 90.8(7) 1_555 1_555 1_555 1_555 yes
CO1 C8 C101 C6 -91.5(8) 1_555 1_555 1_555 1_555 yes
CO1 C8 C101 C7 -89.4(4) 1_555 1_555 1_555 1_555 yes
CO1 C19 C20 C21 -67.1(4) 1_555 1_555 1_555 1_555 yes
CO1 C19 C20 C29 124.3(9) 1_555 1_555 1_555 1_555 yes
CO1 C19 C20 C102 -66.6(4) 1_555 1_555 1_555 1_555 yes
CO1 C19 C22 C21 67.6(4) 1_555 1_555 1_555 1_555 yes
CO1 C19 C22 C41 -119.7(9) 1_555 1_555 1_555 1_555 yes
CO1 C19 C22 C102 67.0(3) 1_555 1_555 1_555 1_555 yes
CO1 C19 C23 C24 -63(1) 1_555 1_555 1_555 1_555 yes
CO1 C19 C23 C28 118.6(7) 1_555 1_555 1_555 1_555 yes
CO1 C19 C102 C20 90.1(4) 1_555 1_555 1_555 1_555 yes
CO1 C19 C102 C21 127(23) 1_555 1_555 1_555 1_555 yes
CO1 C19 C102 C22 -89.3(4) 1_555 1_555 1_555 1_555 yes
CO1 C20 C19 C22 66.1(4) 1_555 1_555 1_555 1_555 yes
CO1 C20 C19 C23 -122.1(9) 1_555 1_555 1_555 1_555 yes
CO1 C20 C19 C102 66.6(4) 1_555 1_555 1_555 1_555 yes
CO1 C20 C21 C22 -65.8(4) 1_555 1_555 1_555 1_555 yes
CO1 C20 C21 C35 118.9(9) 1_555 1_555 1_555 1_555 yes
CO1 C20 C21 C102 -66.2(4) 1_555 1_555 1_555 1_555 yes
CO1 C20 C29 C30 124.2(8) 1_555 1_555 1_555 1_555 yes
CO1 C20 C29 C34 -56(1) 1_555 1_555 1_555 1_555 yes
CO1 C20 C102 C19 -90.1(4) 1_555 1_555 1_555 1_555 yes
CO1 C20 C102 C21 90.7(4) 1_555 1_555 1_555 1_555 yes
CO1 C20 C102 C22 -25(50) 1_555 1_555 1_555 1_555 yes
CO1 C21 C20 C19 66.8(4) 1_555 1_555 1_555 1_555 yes
CO1 C21 C20 C29 -124.3(9) 1_555 1_555 1_555 1_555 yes
CO1 C21 C20 C102 66.2(4) 1_555 1_555 1_555 1_555 yes
CO1 C21 C22 C19 -67.1(4) 1_555 1_555 1_555 1_555 yes
CO1 C21 C22 C41 120.2(9) 1_555 1_555 1_555 1_555 yes
CO1 C21 C22 C102 -66.6(4) 1_555 1_555 1_555 1_555 yes
CO1 C21 C35 C36 125.6(7) 1_555 1_555 1_555 1_555 yes
CO1 C21 C35 C40 -54.5(10) 1_555 1_555 1_555 1_555 yes
CO1 C21 C102 C19 -127(23) 1_555 1_555 1_555 1_555 yes
CO1 C21 C102 C20 -90.1(4) 1_555 1_555 1_555 1_555 yes
CO1 C21 C102 C22 89.3(4) 1_555 1_555 1_555 1_555 yes
CO1 C22 C19 C20 -66.6(4) 1_555 1_555 1_555 1_555 yes
CO1 C22 C19 C23 121.3(9) 1_555 1_555 1_555 1_555 yes
CO1 C22 C19 C102 -67.0(3) 1_555 1_555 1_555 1_555 yes
CO1 C22 C21 C20 66.2(4) 1_555 1_555 1_555 1_555 yes
CO1 C22 C21 C35 -118.3(9) 1_555 1_555 1_555 1_555 yes
CO1 C22 C21 C102 66.6(4) 1_555 1_555 1_555 1_555 yes
CO1 C22 C41 C42 132.9(6) 1_555 1_555 1_555 1_555 yes
CO1 C22 C41 C46 -50.7(9) 1_555 1_555 1_555 1_555 yes
CO1 C22 C102 C19 90.1(4) 1_555 1_555 1_555 1_555 yes
CO1 C22 C102 C20 25(50) 1_555 1_555 1_555 1_555 yes
CO1 C22 C102 C21 -90.7(4) 1_555 1_555 1_555 1_555 yes
CO1 C101 C4 C3 70(2) 1_555 1_555 1_555 1_555 yes
CO1 C101 C4 C5 -89.6(4) 1_555 1_555 1_555 1_555 yes
CO1 C101 C4 C8 91.3(4) 1_555 1_555 1_555 1_555 yes
CO1 C101 C5 C4 89.8(4) 1_555 1_555 1_555 1_555 yes
CO1 C101 C5 C6 -90.1(4) 1_555 1_555 1_555 1_555 yes
CO1 C101 C6 C5 89.5(4) 1_555 1_555 1_555 1_555 yes
CO1 C101 C6 C7 -89.8(4) 1_555 1_555 1_555 1_555 yes
CO1 C101 C7 C6 90.0(4) 1_555 1_555 1_555 1_555 yes
CO1 C101 C7 C8 -91.3(4) 1_555 1_555 1_555 1_555 yes
CO1 C101 C8 C4 -89.3(4) 1_555 1_555 1_555 1_555 yes
CO1 C101 C8 C7 89.4(4) 1_555 1_555 1_555 1_555 yes
CO1 C102 C19 C20 -90.1(4) 1_555 1_555 1_555 1_555 yes
CO1 C102 C19 C22 89.3(4) 1_555 1_555 1_555 1_555 yes
CO1 C102 C19 C23 165(7) 1_555 1_555 1_555 1_555 yes
CO1 C102 C20 C19 90.1(4) 1_555 1_555 1_555 1_555 yes
CO1 C102 C20 C21 -90.7(4) 1_555 1_555 1_555 1_555 yes
CO1 C102 C20 C29 -172(5) 1_555 1_555 1_555 1_555 yes
CO1 C102 C21 C20 90.1(4) 1_555 1_555 1_555 1_555 yes
CO1 C102 C21 C22 -89.3(4) 1_555 1_555 1_555 1_555 yes
CO1 C102 C21 C35 -156(12) 1_555 1_555 1_555 1_555 yes
CO1 C102 C22 C19 -90.1(4) 1_555 1_555 1_555 1_555 yes
CO1 C102 C22 C21 90.7(4) 1_555 1_555 1_555 1_555 yes
CO1 C102 C22 C41 -174(9) 1_555 1_555 1_555 1_555 yes
CL1 PD1 N1 C2 3.3(7) 1_555 1_555 1_555 1_555 yes
CL1 PD1 N1 C3 -171.5(6) 1_555 1_555 1_555 1_555 yes
CL1 PD1 N2 C12 65.5(8) 1_555 1_555 1_555 1_555 yes
CL1 PD1 N2 C13 -113.5(6) 1_555 1_555 1_555 1_555 yes
CL1 PD1 C8 C4 35(2) 1_555 1_555 1_555 1_555 yes
CL1 PD1 C8 C7 -138(2) 1_555 1_555 1_555 1_555 yes
CL1 PD1 C8 C101 25(4) 1_555 1_555 1_555 1_555 yes
O1 C1 C2 N1 -18.9(8) 1_555 1_555 1_555 1_555 yes
O1 C1 C2 C9 101.9(8) 1_555 1_555 1_555 1_555 yes
O1 C3 N1 C2 -1.3(10) 1_555 1_555 1_555 1_555 yes
O1 C3 C4 C5 -2(1) 1_555 1_555 1_555 1_555 yes
O1 C3 C4 C8 -176.7(7) 1_555 1_555 1_555 1_555 yes
O1 C3 C4 C101 -158(2) 1_555 1_555 1_555 1_555 yes
O2 C12 N2 C13 0(1) 1_555 1_555 1_555 1_555 yes
O2 C18 C13 N2 -0.7(9) 1_555 1_555 1_555 1_555 yes
O2 C18 C13 C14 -178.4(7) 1_555 1_555 1_555 1_555 yes
O2 C18 C17 C16 178.6(9) 1_555 1_555 1_555 1_555 yes
O3 O5 O17 O4 -53(9) 1_555 1_555 1_555 1_555 yes
O3 O5 O17 O18 -9(7) 1_555 1_555 1_555 1_555 yes
O3 O5 O18 O4 -161(2) 1_555 1_555 1_555 1_555 yes
O3 O5 O18 O17 175(3) 1_555 1_555 1_555 1_555 yes
O4 O17 O5 O18 -44(2) 1_555 1_555 1_555 1_555 yes
O4 O17 O18 O5 142(2) 1_555 1_555 1_555 1_555 yes
O4 O18 O5 O17 22(1) 1_555 1_555 1_555 1_555 yes
O4 O18 O17 O5 -142(2) 1_555 1_555 1_555 1_555 yes
O5 O17 O4 O6 30(7) 1_555 1_555 1_555 1_555 yes
O5 O17 O4 O18 38(2) 1_555 1_555 1_555 1_555 yes
O5 O18 O4 O6 145(2) 1_555 1_555 1_555 1_555 yes
O5 O18 O4 O17 -30(2) 1_555 1_555 1_555 1_555 yes
O6 O4 O17 O18 -7(5) 1_555 1_555 1_555 1_555 yes
O6 O4 O18 O17 176(2) 1_555 1_555 1_555 1_555 yes
O7 O15 O8 O15 -162(3) 1_555 1_555 1_555 6_555 yes
O7 O15 O15 O7 130(11) 1_555 1_555 6_555 6_555 yes
O7 O15 O15 O8 65(5) 1_555 1_555 6_555 1_555 yes
O8 O15 O7 O10 -132(5) 1_555 1_555 1_555 7_555 yes
O8 O15 O7 O10 -132(5) 1_555 6_555 6_555 3_444 yes
O9 O11 O12 O13 -173(5) 1_555 1_555 1_555 1_555 yes
O9 O12 O13 O14 28(31) 1_555 1_555 1_555 1_555 yes
O9 O21 O20 O10 -150(5) 1_555 1_555 1_555 1_555 yes
O10 O7 O15 O15 170(5) 1_555 7_545 7_545 4_545 yes
O10 O20 O9 O11 -116(5) 1_555 1_555 1_555 1_555 yes
O10 O20 O9 O12 -70(7) 1_555 1_555 1_555 1_555 yes
O10 O20 O9 O21 149(5) 1_555 1_555 1_555 1_555 yes
O11 O9 O12 O13 133(31) 1_555 1_555 1_555 1_555 yes
O11 O9 O20 O21 94(2) 1_555 1_555 1_555 1_555 yes
O11 O9 O21 O20 -83(2) 1_555 1_555 1_555 1_555 yes
O11 O12 O9 O20 -49(4) 1_555 1_555 1_555 1_555 yes
O11 O12 O9 O21 47(5) 1_555 1_555 1_555 1_555 yes
O11 O12 O13 O14 156(4) 1_555 1_555 1_555 1_555 yes
O12 O9 O20 O21 139(4) 1_555 1_555 1_555 1_555 yes
O12 O9 O21 O20 -127(5) 1_555 1_555 1_555 1_555 yes
O12 O11 O9 O20 152(2) 1_555 1_555 1_555 1_555 yes
O12 O11 O9 O21 -158(2) 1_555 1_555 1_555 1_555 yes
O12 O13 O14 O19 -136(2) 1_555 1_555 1_555 1_555 yes
O13 O12 O9 O20 84(31) 1_555 1_555 1_555 1_555 yes
O13 O12 O9 O21 -178(28) 1_555 1_555 1_555 1_555 yes
N1 PD1 N2 C12 -94(2) 1_555 1_555 1_555 1_555 yes
N1 PD1 N2 C13 86(2) 1_555 1_555 1_555 1_555 yes
N1 PD1 C8 C4 -1.5(5) 1_555 1_555 1_555 1_555 yes
N1 PD1 C8 C7 -175.4(8) 1_555 1_555 1_555 1_555 yes
N1 PD1 C8 C101 -11(2) 1_555 1_555 1_555 1_555 yes
N1 C2 C9 C10 -174.0(7) 1_555 1_555 1_555 1_555 yes
N1 C2 C9 C11 61.1(9) 1_555 1_555 1_555 1_555 yes
N1 C3 O1 C1 -11.4(9) 1_555 1_555 1_555 1_555 yes
N1 C3 C4 C5 -179.0(8) 1_555 1_555 1_555 1_555 yes
N1 C3 C4 C8 6(1) 1_555 1_555 1_555 1_555 yes
N1 C3 C4 C101 24(3) 1_555 1_555 1_555 1_555 yes
N2 PD1 N1 C2 162(1) 1_555 1_555 1_555 1_555 yes
N2 PD1 N1 C3 -11(2) 1_555 1_555 1_555 1_555 yes
N2 PD1 C8 C4 176.3(5) 1_555 1_555 1_555 1_555 yes
N2 PD1 C8 C7 2.5(8) 1_555 1_555 1_555 1_555 yes
N2 PD1 C8 C101 166(2) 1_555 1_555 1_555 1_555 yes
N2 C12 O2 C18 0(1) 1_555 1_555 1_555 1_555 yes
N2 C13 C14 C15 -179.5(8) 1_555 1_555 1_555 1_555 yes
N2 C13 C18 C17 178.6(8) 1_555 1_555 1_555 1_555 yes
C1 O1 C3 C4 172.3(7) 1_555 1_555 1_555 1_555 yes
C1 C2 N1 C3 12.9(8) 1_555 1_555 1_555 1_555 yes
C1 C2 C9 C10 70.2(10) 1_555 1_555 1_555 1_555 yes
C1 C2 C9 C11 -54.7(9) 1_555 1_555 1_555 1_555 yes
C2 N1 PD1 C8 -179.7(8) 1_555 1_555 1_555 1_555 yes
C2 N1 C3 C4 175.3(6) 1_555 1_555 1_555 1_555 yes
C2 C1 O1 C3 18.4(8) 1_555 1_555 1_555 1_555 yes
C3 N1 PD1 C8 5.5(6) 1_555 1_555 1_555 1_555 yes
C3 N1 C2 C9 -111.2(8) 1_555 1_555 1_555 1_555 yes
C3 C4 CO1 C5 133.5(9) 1_555 1_555 1_555 1_555 yes
C3 C4 CO1 C6 172.9(8) 1_555 1_555 1_555 1_555 yes
C3 C4 CO1 C7 -143.1(8) 1_555 1_555 1_555 1_555 yes
C3 C4 CO1 C8 -105.8(8) 1_555 1_555 1_555 1_555 yes
C3 C4 CO1 C19 0.2(8) 1_555 1_555 1_555 1_555 yes
C3 C4 CO1 C20 -41.0(10) 1_555 1_555 1_555 1_555 yes
C3 C4 CO1 C21 81(1) 1_555 1_555 1_555 1_555 yes
C3 C4 CO1 C22 50.5(8) 1_555 1_555 1_555 1_555 yes
C3 C4 CO1 C101 -165.1(9) 1_555 1_555 1_555 1_555 yes
C3 C4 CO1 C102 17.4(9) 1_555 1_555 1_555 1_555 yes
C3 C4 C5 C6 -173.3(9) 1_555 1_555 1_555 1_555 yes
C3 C4 C5 C101 -173(1) 1_555 1_555 1_555 1_555 yes
C3 C4 C8 C7 173.7(6) 1_555 1_555 1_555 1_555 yes
C3 C4 C8 C101 174.9(7) 1_555 1_555 1_555 1_555 yes
C3 C4 C101 C5 160(3) 1_555 1_555 1_555 1_555 yes
C3 C4 C101 C6 160(2) 1_555 1_555 1_555 1_555 yes
C3 C4 C101 C7 -18(3) 1_555 1_555 1_555 1_555 yes
C3 C4 C101 C8 -20(2) 1_555 1_555 1_555 1_555 yes
C4 CO1 C5 C6 116.0(7) 1_555 1_555 1_555 1_555 yes
C4 CO1 C5 C101 58.3(4) 1_555 1_555 1_555 1_555 yes
C4 CO1 C6 C5 -39.4(5) 1_555 1_555 1_555 1_555 yes
C4 CO1 C6 C7 82.8(5) 1_555 1_555 1_555 1_555 yes
C4 CO1 C6 C101 22.1(3) 1_555 1_555 1_555 1_555 yes
C4 CO1 C7 C6 -79.5(5) 1_555 1_555 1_555 1_555 yes
C4 CO1 C7 C8 37.5(4) 1_555 1_555 1_555 1_555 yes
C4 CO1 C7 C101 -21.5(3) 1_555 1_555 1_555 1_555 yes
C4 CO1 C8 C7 -119.5(6) 1_555 1_555 1_555 1_555 yes
C4 CO1 C8 C101 -58.9(4) 1_555 1_555 1_555 1_555 yes
C4 CO1 C19 C20 -149.1(5) 1_555 1_555 1_555 1_555 yes
C4 CO1 C19 C22 110.8(5) 1_555 1_555 1_555 1_555 yes
C4 CO1 C19 C23 -17.1(8) 1_555 1_555 1_555 1_555 yes
C4 CO1 C19 C102 161.0(4) 1_555 1_555 1_555 1_555 yes
C4 CO1 C20 C19 60.4(7) 1_555 1_555 1_555 1_555 yes
C4 CO1 C20 C21 159.5(5) 1_555 1_555 1_555 1_555 yes
C4 CO1 C20 C29 -71.0(9) 1_555 1_555 1_555 1_555 yes
C4 CO1 C20 C102 110.2(6) 1_555 1_555 1_555 1_555 yes
C4 CO1 C21 C20 -139(1) 1_555 1_555 1_555 1_555 yes
C4 CO1 C21 C22 -39(1) 1_555 1_555 1_555 1_555 yes
C4 CO1 C21 C35 88(1) 1_555 1_555 1_555 1_555 yes
C4 CO1 C21 C102 -89(1) 1_555 1_555 1_555 1_555 yes
C4 CO1 C22 C19 -95.4(5) 1_555 1_555 1_555 1_555 yes
C4 CO1 C22 C21 167.7(5) 1_555 1_555 1_555 1_555 yes
C4 CO1 C22 C41 35.6(8) 1_555 1_555 1_555 1_555 yes
C4 CO1 C22 C102 -143.9(4) 1_555 1_555 1_555 1_555 yes
C4 CO1 C101 C5 -71.6(5) 1_555 1_555 1_555 1_555 yes
C4 CO1 C101 C6 -143.5(6) 1_555 1_555 1_555 1_555 yes
C4 CO1 C101 C7 144.2(5) 1_555 1_555 1_555 1_555 yes
C4 CO1 C101 C8 72.8(5) 1_555 1_555 1_555 1_555 yes
C4 CO1 C102 C19 -30.7(6) 1_555 1_555 1_555 1_555 yes
C4 CO1 C102 C20 -119.9(6) 1_555 1_555 1_555 1_555 yes
C4 CO1 C102 C21 150.4(6) 1_555 1_555 1_555 1_555 yes
C4 CO1 C102 C22 59.9(6) 1_555 1_555 1_555 1_555 yes
C4 C5 CO1 C6 -116.0(7) 1_555 1_555 1_555 1_555 yes
C4 C5 CO1 C7 -80.1(5) 1_555 1_555 1_555 1_555 yes
C4 C5 CO1 C8 -36.8(4) 1_555 1_555 1_555 1_555 yes
C4 C5 CO1 C19 74.8(6) 1_555 1_555 1_555 1_555 yes
C4 C5 CO1 C20 161(1) 1_555 1_555 1_555 1_555 yes
C4 C5 CO1 C21 163.6(4) 1_555 1_555 1_555 1_555 yes
C4 C5 CO1 C22 117.3(5) 1_555 1_555 1_555 1_555 yes
C4 C5 CO1 C101 -58.3(4) 1_555 1_555 1_555 1_555 yes
C4 C5 CO1 C102 123.5(4) 1_555 1_555 1_555 1_555 yes
C4 C5 C6 C7 0.6(9) 1_555 1_555 1_555 1_555 yes
C4 C5 C6 C101 -0.1(5) 1_555 1_555 1_555 1_555 yes
C4 C5 C101 C6 179.9(6) 1_555 1_555 1_555 1_555 yes
C4 C5 C101 C7 178.8(8) 1_555 1_555 1_555 1_555 yes
C4 C5 C101 C8 -1.5(9) 1_555 1_555 1_555 1_555 yes
C4 C8 CO1 C5 36.8(5) 1_555 1_555 1_555 1_555 yes
C4 C8 CO1 C6 80.7(5) 1_555 1_555 1_555 1_555 yes
C4 C8 CO1 C7 119.5(6) 1_555 1_555 1_555 1_555 yes
C4 C8 CO1 C19 -96.8(5) 1_555 1_555 1_555 1_555 yes
C4 C8 CO1 C20 -146.5(5) 1_555 1_555 1_555 1_555 yes
C4 C8 CO1 C21 174.8(7) 1_555 1_555 1_555 1_555 yes
C4 C8 CO1 C22 -55.4(9) 1_555 1_555 1_555 1_555 yes
C4 C8 CO1 C101 58.9(4) 1_555 1_555 1_555 1_555 yes
C4 C8 CO1 C102 -121.5(5) 1_555 1_555 1_555 1_555 yes
C4 C8 C7 C6 2.2(8) 1_555 1_555 1_555 1_555 yes
C4 C8 C7 C101 1.1(5) 1_555 1_555 1_555 1_555 yes
C4 C8 C101 C5 1.5(9) 1_555 1_555 1_555 1_555 yes
C4 C8 C101 C6 179.2(8) 1_555 1_555 1_555 1_555 yes
C4 C8 C101 C7 -178.7(6) 1_555 1_555 1_555 1_555 yes
C4 C101 CO1 C5 71.6(5) 1_555 1_555 1_555 1_555 yes
C4 C101 CO1 C6 143.5(6) 1_555 1_555 1_555 1_555 yes
C4 C101 CO1 C7 -144.2(5) 1_555 1_555 1_555 1_555 yes
C4 C101 CO1 C8 -72.8(5) 1_555 1_555 1_555 1_555 yes
C4 C101 CO1 C19 -27.0(6) 1_555 1_555 1_555 1_555 yes
C4 C101 CO1 C20 -120.0(6) 1_555 1_555 1_555 1_555 yes
C4 C101 CO1 C21 150.9(6) 1_555 1_555 1_555 1_555 yes
C4 C101 CO1 C22 63.9(6) 1_555 1_555 1_555 1_555 yes
C4 C101 CO1 C102 116(2) 1_555 1_555 1_555 1_555 yes
C4 C101 C5 C6 -179.9(6) 1_555 1_555 1_555 1_555 yes
C4 C101 C6 C5 0.1(9) 1_555 1_555 1_555 1_555 yes
C4 C101 C6 C7 -179.2(8) 1_555 1_555 1_555 1_555 yes
C4 C101 C7 C6 179.2(8) 1_555 1_555 1_555 1_555 yes
C4 C101 C7 C8 -2.2(9) 1_555 1_555 1_555 1_555 yes
C4 C101 C8 C7 178.7(6) 1_555 1_555 1_555 1_555 yes
C5 CO1 C4 C8 -120.6(7) 1_555 1_555 1_555 1_555 yes
C5 CO1 C4 C101 -61.3(5) 1_555 1_555 1_555 1_555 yes
C5 CO1 C6 C7 122.2(7) 1_555 1_555 1_555 1_555 yes
C5 CO1 C6 C101 61.5(5) 1_555 1_555 1_555 1_555 yes
C5 CO1 C7 C6 -36.0(5) 1_555 1_555 1_555 1_555 yes
C5 CO1 C7 C8 81.1(5) 1_555 1_555 1_555 1_555 yes
C5 CO1 C7 C101 22.0(4) 1_555 1_555 1_555 1_555 yes
C5 CO1 C8 C7 -82.7(5) 1_555 1_555 1_555 1_555 yes
C5 CO1 C8 C101 -22.1(3) 1_555 1_555 1_555 1_555 yes
C5 CO1 C19 C20 166.5(5) 1_555 1_555 1_555 1_555 yes
C5 CO1 C19 C22 66.4(6) 1_555 1_555 1_555 1_555 yes
C5 CO1 C19 C23 -61.6(8) 1_555 1_555 1_555 1_555 yes
C5 CO1 C19 C102 116.5(5) 1_555 1_555 1_555 1_555 yes
C5 CO1 C20 C19 -96(2) 1_555 1_555 1_555 1_555 yes
C5 CO1 C20 C21 2(2) 1_555 1_555 1_555 1_555 yes
C5 CO1 C20 C29 131(1) 1_555 1_555 1_555 1_555 yes
C5 CO1 C20 C102 -46(2) 1_555 1_555 1_555 1_555 yes
C5 CO1 C21 C20 -179.5(5) 1_555 1_555 1_555 1_555 yes
C5 CO1 C21 C22 -79.5(5) 1_555 1_555 1_555 1_555 yes
C5 CO1 C21 C35 48.3(8) 1_555 1_555 1_555 1_555 yes
C5 CO1 C21 C102 -129.8(4) 1_555 1_555 1_555 1_555 yes
C5 CO1 C22 C19 -138.8(5) 1_555 1_555 1_555 1_555 yes
C5 CO1 C22 C21 124.3(5) 1_555 1_555 1_555 1_555 yes
C5 CO1 C22 C41 -7.8(7) 1_555 1_555 1_555 1_555 yes
C5 CO1 C22 C102 172.7(4) 1_555 1_555 1_555 1_555 yes
C5 CO1 C101 C6 -71.9(6) 1_555 1_555 1_555 1_555 yes
C5 CO1 C101 C7 -144.2(6) 1_555 1_555 1_555 1_555 yes
C5 CO1 C101 C8 144.3(5) 1_555 1_555 1_555 1_555 yes
C5 CO1 C102 C19 -101.6(6) 1_555 1_555 1_555 1_555 yes
C5 CO1 C102 C20 169.2(6) 1_555 1_555 1_555 1_555 yes
C5 CO1 C102 C21 79.4(6) 1_555 1_555 1_555 1_555 yes
C5 CO1 C102 C22 -11.1(6) 1_555 1_555 1_555 1_555 yes
C5 C4 CO1 C6 39.4(5) 1_555 1_555 1_555 1_555 yes
C5 C4 CO1 C7 83.3(5) 1_555 1_555 1_555 1_555 yes
C5 C4 CO1 C8 120.6(7) 1_555 1_555 1_555 1_555 yes
C5 C4 CO1 C19 -133.3(5) 1_555 1_555 1_555 1_555 yes
C5 C4 CO1 C20 -174.6(6) 1_555 1_555 1_555 1_555 yes
C5 C4 CO1 C21 -51(1) 1_555 1_555 1_555 1_555 yes
C5 C4 CO1 C22 -83.1(5) 1_555 1_555 1_555 1_555 yes
C5 C4 CO1 C101 61.3(5) 1_555 1_555 1_555 1_555 yes
C5 C4 CO1 C102 -116.2(5) 1_555 1_555 1_555 1_555 yes
C5 C4 C8 C7 -1.9(8) 1_555 1_555 1_555 1_555 yes
C5 C4 C8 C101 -0.8(5) 1_555 1_555 1_555 1_555 yes
C5 C4 C101 C6 -0.1(9) 1_555 1_555 1_555 1_555 yes
C5 C4 C101 C7 -178.8(8) 1_555 1_555 1_555 1_555 yes
C5 C4 C101 C8 179.1(6) 1_555 1_555 1_555 1_555 yes
C5 C6 CO1 C7 -122.2(7) 1_555 1_555 1_555 1_555 yes
C5 C6 CO1 C8 -83.5(5) 1_555 1_555 1_555 1_555 yes
C5 C6 CO1 C19 79(2) 1_555 1_555 1_555 1_555 yes
C5 C6 CO1 C20 166.6(5) 1_555 1_555 1_555 1_555 yes
C5 C6 CO1 C21 122.8(5) 1_555 1_555 1_555 1_555 yes
C5 C6 CO1 C22 75.0(6) 1_555 1_555 1_555 1_555 yes
C5 C6 CO1 C101 -61.5(5) 1_555 1_555 1_555 1_555 yes
C5 C6 CO1 C102 117.3(5) 1_555 1_555 1_555 1_555 yes
C5 C6 C7 C8 -1.7(9) 1_555 1_555 1_555 1_555 yes
C5 C6 C7 C101 -0.6(5) 1_555 1_555 1_555 1_555 yes
C5 C6 C101 C7 179.3(6) 1_555 1_555 1_555 1_555 yes
C5 C6 C101 C8 -178.6(8) 1_555 1_555 1_555 1_555 yes
C5 C101 CO1 C6 71.9(6) 1_555 1_555 1_555 1_555 yes
C5 C101 CO1 C7 144.2(6) 1_555 1_555 1_555 1_555 yes
C5 C101 CO1 C8 -144.3(5) 1_555 1_555 1_555 1_555 yes
C5 C101 CO1 C19 -98.6(6) 1_555 1_555 1_555 1_555 yes
C5 C101 CO1 C20 168.4(6) 1_555 1_555 1_555 1_555 yes
C5 C101 CO1 C21 79.4(6) 1_555 1_555 1_555 1_555 yes
C5 C101 CO1 C22 -7.7(6) 1_555 1_555 1_555 1_555 yes
C5 C101 CO1 C102 44(2) 1_555 1_555 1_555 1_555 yes
C5 C101 C4 C8 -179.1(6) 1_555 1_555 1_555 1_555 yes
C5 C101 C6 C7 -179.3(6) 1_555 1_555 1_555 1_555 yes
C5 C101 C7 C6 1.2(9) 1_555 1_555 1_555 1_555 yes
C5 C101 C7 C8 179.8(8) 1_555 1_555 1_555 1_555 yes
C5 C101 C8 C7 -179.8(8) 1_555 1_555 1_555 1_555 yes
C6 CO1 C4 C8 -81.2(5) 1_555 1_555 1_555 1_555 yes
C6 CO1 C4 C101 -21.9(4) 1_555 1_555 1_555 1_555 yes
C6 CO1 C5 C101 -57.7(5) 1_555 1_555 1_555 1_555 yes
C6 CO1 C7 C8 117.1(6) 1_555 1_555 1_555 1_555 yes
C6 CO1 C7 C101 58.0(4) 1_555 1_555 1_555 1_555 yes
C6 CO1 C8 C7 -38.8(4) 1_555 1_555 1_555 1_555 yes
C6 CO1 C8 C101 21.8(3) 1_555 1_555 1_555 1_555 yes
C6 CO1 C19 C20 95(2) 1_555 1_555 1_555 1_555 yes
C6 CO1 C19 C22 -4(2) 1_555 1_555 1_555 1_555 yes
C6 CO1 C19 C23 -132(2) 1_555 1_555 1_555 1_555 yes
C6 CO1 C19 C102 45(2) 1_555 1_555 1_555 1_555 yes
C6 CO1 C20 C19 -169.1(5) 1_555 1_555 1_555 1_555 yes
C6 CO1 C20 C21 -70.0(6) 1_555 1_555 1_555 1_555 yes
C6 CO1 C20 C29 59.5(9) 1_555 1_555 1_555 1_555 yes
C6 CO1 C20 C102 -119.3(5) 1_555 1_555 1_555 1_555 yes
C6 CO1 C21 C20 136.6(4) 1_555 1_555 1_555 1_555 yes
C6 CO1 C21 C22 -123.4(5) 1_555 1_555 1_555 1_555 yes
C6 CO1 C21 C35 4.5(8) 1_555 1_555 1_555 1_555 yes
C6 CO1 C21 C102 -173.6(4) 1_555 1_555 1_555 1_555 yes
C6 CO1 C22 C19 179.3(5) 1_555 1_555 1_555 1_555 yes
C6 CO1 C22 C21 82.4(6) 1_555 1_555 1_555 1_555 yes
C6 CO1 C22 C41 -49.8(8) 1_555 1_555 1_555 1_555 yes
C6 CO1 C22 C102 130.8(4) 1_555 1_555 1_555 1_555 yes
C6 CO1 C101 C7 -72.3(5) 1_555 1_555 1_555 1_555 yes
C6 CO1 C101 C8 -143.8(5) 1_555 1_555 1_555 1_555 yes
C6 CO1 C102 C19 -171.1(6) 1_555 1_555 1_555 1_555 yes
C6 CO1 C102 C20 99.7(6) 1_555 1_555 1_555 1_555 yes
C6 CO1 C102 C21 9.9(6) 1_555 1_555 1_555 1_555 yes
C6 CO1 C102 C22 -80.6(6) 1_555 1_555 1_555 1_555 yes
C6 C5 CO1 C7 35.9(5) 1_555 1_555 1_555 1_555 yes
C6 C5 CO1 C8 79.2(5) 1_555 1_555 1_555 1_555 yes
C6 C5 CO1 C19 -169.2(5) 1_555 1_555 1_555 1_555 yes
C6 C5 CO1 C20 -82(2) 1_555 1_555 1_555 1_555 yes
C6 C5 CO1 C21 -80.4(6) 1_555 1_555 1_555 1_555 yes
C6 C5 CO1 C22 -126.7(5) 1_555 1_555 1_555 1_555 yes
C6 C5 CO1 C101 57.7(5) 1_555 1_555 1_555 1_555 yes
C6 C5 CO1 C102 -120.5(5) 1_555 1_555 1_555 1_555 yes
C6 C5 C4 C8 0.9(8) 1_555 1_555 1_555 1_555 yes
C6 C5 C4 C101 0.1(5) 1_555 1_555 1_555 1_555 yes
C6 C5 C101 C7 -1.2(9) 1_555 1_555 1_555 1_555 yes
C6 C5 C101 C8 178.6(8) 1_555 1_555 1_555 1_555 yes
C6 C7 CO1 C8 -117.1(6) 1_555 1_555 1_555 1_555 yes
C6 C7 CO1 C19 175.2(6) 1_555 1_555 1_555 1_555 yes
C6 C7 CO1 C20 135.2(5) 1_555 1_555 1_555 1_555 yes
C6 C7 CO1 C21 86.7(6) 1_555 1_555 1_555 1_555 yes
C6 C7 CO1 C22 55(1) 1_555 1_555 1_555 1_555 yes
C6 C7 CO1 C101 -58.0(4) 1_555 1_555 1_555 1_555 yes
C6 C7 CO1 C102 119.3(5) 1_555 1_555 1_555 1_555 yes
C6 C7 C8 C101 1.1(5) 1_555 1_555 1_555 1_555 yes
C6 C7 C101 C8 -178.7(6) 1_555 1_555 1_555 1_555 yes
C6 C101 CO1 C7 72.3(5) 1_555 1_555 1_555 1_555 yes
C6 C101 CO1 C8 143.8(5) 1_555 1_555 1_555 1_555 yes
C6 C101 CO1 C19 -170.5(6) 1_555 1_555 1_555 1_555 yes
C6 C101 CO1 C20 96.5(6) 1_555 1_555 1_555 1_555 yes
C6 C101 CO1 C21 7.4(6) 1_555 1_555 1_555 1_555 yes
C6 C101 CO1 C22 -79.6(6) 1_555 1_555 1_555 1_555 yes
C6 C101 CO1 C102 -27(2) 1_555 1_555 1_555 1_555 yes
C6 C101 C4 C8 -179.2(8) 1_555 1_555 1_555 1_555 yes
C6 C101 C7 C8 178.7(6) 1_555 1_555 1_555 1_555 yes
C6 C101 C8 C7 -2.1(9) 1_555 1_555 1_555 1_555 yes
C7 CO1 C4 C8 -37.3(4) 1_555 1_555 1_555 1_555 yes
C7 CO1 C4 C101 22.0(3) 1_555 1_555 1_555 1_555 yes
C7 CO1 C5 C101 -21.8(3) 1_555 1_555 1_555 1_555 yes
C7 CO1 C6 C101 -60.7(5) 1_555 1_555 1_555 1_555 yes
C7 CO1 C8 C101 60.6(4) 1_555 1_555 1_555 1_555 yes
C7 CO1 C19 C20 -59.3(7) 1_555 1_555 1_555 1_555 yes
C7 CO1 C19 C22 -159.4(5) 1_555 1_555 1_555 1_555 yes
C7 CO1 C19 C23 72.6(9) 1_555 1_555 1_555 1_555 yes
C7 CO1 C19 C102 -109.3(6) 1_555 1_555 1_555 1_555 yes
C7 CO1 C20 C19 148.4(4) 1_555 1_555 1_555 1_555 yes
C7 CO1 C20 C21 -112.6(4) 1_555 1_555 1_555 1_555 yes
C7 CO1 C20 C29 16.9(8) 1_555 1_555 1_555 1_555 yes
C7 CO1 C20 C102 -161.9(4) 1_555 1_555 1_555 1_555 yes
C7 CO1 C21 C20 92.1(5) 1_555 1_555 1_555 1_555 yes
C7 CO1 C21 C22 -167.9(4) 1_555 1_555 1_555 1_555 yes
C7 CO1 C21 C35 -40.0(8) 1_555 1_555 1_555 1_555 yes
C7 CO1 C21 C102 141.9(4) 1_555 1_555 1_555 1_555 yes
C7 CO1 C22 C19 135(1) 1_555 1_555 1_555 1_555 yes
C7 CO1 C22 C21 39(1) 1_555 1_555 1_555 1_555 yes
C7 CO1 C22 C41 -93(1) 1_555 1_555 1_555 1_555 yes
C7 CO1 C22 C102 87(1) 1_555 1_555 1_555 1_555 yes
C7 CO1 C101 C8 -71.4(5) 1_555 1_555 1_555 1_555 yes
C7 CO1 C102 C19 117.7(6) 1_555 1_555 1_555 1_555 yes
C7 CO1 C102 C20 28.5(6) 1_555 1_555 1_555 1_555 yes
C7 CO1 C102 C21 -61.3(6) 1_555 1_555 1_555 1_555 yes
C7 CO1 C102 C22 -151.8(6) 1_555 1_555 1_555 1_555 yes
C7 C6 CO1 C8 38.7(5) 1_555 1_555 1_555 1_555 yes
C7 C6 CO1 C19 -158(2) 1_555 1_555 1_555 1_555 yes
C7 C6 CO1 C20 -71.2(7) 1_555 1_555 1_555 1_555 yes
C7 C6 CO1 C21 -115.0(5) 1_555 1_555 1_555 1_555 yes
C7 C6 CO1 C22 -162.8(5) 1_555 1_555 1_555 1_555 yes
C7 C6 CO1 C101 60.7(5) 1_555 1_555 1_555 1_555 yes
C7 C6 CO1 C102 -120.5(5) 1_555 1_555 1_555 1_555 yes
C7 C6 C5 C101 0.6(5) 1_555 1_555 1_555 1_555 yes
C7 C6 C101 C8 2.1(9) 1_555 1_555 1_555 1_555 yes
C7 C8 CO1 C19 143.7(4) 1_555 1_555 1_555 1_555 yes
C7 C8 CO1 C20 94.0(5) 1_555 1_555 1_555 1_555 yes
C7 C8 CO1 C21 55.3(9) 1_555 1_555 1_555 1_555 yes
C7 C8 CO1 C22 -174.9(7) 1_555 1_555 1_555 1_555 yes
C7 C8 CO1 C101 -60.6(4) 1_555 1_555 1_555 1_555 yes
C7 C8 CO1 C102 118.9(4) 1_555 1_555 1_555 1_555 yes
C7 C8 C4 C101 -1.1(5) 1_555 1_555 1_555 1_555 yes
C7 C101 CO1 C8 71.4(5) 1_555 1_555 1_555 1_555 yes
C7 C101 CO1 C19 117.2(6) 1_555 1_555 1_555 1_555 yes
C7 C101 CO1 C20 24.2(6) 1_555 1_555 1_555 1_555 yes
C7 C101 CO1 C21 -64.9(6) 1_555 1_555 1_555 1_555 yes
C7 C101 CO1 C22 -151.9(5) 1_555 1_555 1_555 1_555 yes
C7 C101 CO1 C102 -99(2) 1_555 1_555 1_555 1_555 yes
C7 C101 C4 C8 2.1(9) 1_555 1_555 1_555 1_555 yes
C8 PD1 N2 C12 -111.3(9) 1_555 1_555 1_555 1_555 yes
C8 PD1 N2 C13 69.7(7) 1_555 1_555 1_555 1_555 yes
C8 CO1 C4 C101 59.3(4) 1_555 1_555 1_555 1_555 yes
C8 CO1 C5 C101 21.5(3) 1_555 1_555 1_555 1_555 yes
C8 CO1 C6 C101 -22.0(3) 1_555 1_555 1_555 1_555 yes
C8 CO1 C7 C101 -59.1(4) 1_555 1_555 1_555 1_555 yes
C8 CO1 C19 C20 -103.0(5) 1_555 1_555 1_555 1_555 yes
C8 CO1 C19 C22 156.9(4) 1_555 1_555 1_555 1_555 yes
C8 CO1 C19 C23 29.0(8) 1_555 1_555 1_555 1_555 yes
C8 CO1 C19 C102 -153.0(3) 1_555 1_555 1_555 1_555 yes
C8 CO1 C20 C19 103.1(5) 1_555 1_555 1_555 1_555 yes
C8 CO1 C20 C21 -157.8(4) 1_555 1_555 1_555 1_555 yes
C8 CO1 C20 C29 -28.3(8) 1_555 1_555 1_555 1_555 yes
C8 CO1 C20 C102 152.9(4) 1_555 1_555 1_555 1_555 yes
C8 CO1 C21 C20 52.9(9) 1_555 1_555 1_555 1_555 yes
C8 CO1 C21 C22 152.9(7) 1_555 1_555 1_555 1_555 yes
C8 CO1 C21 C35 -79(1) 1_555 1_555 1_555 1_555 yes
C8 CO1 C21 C102 102.6(7) 1_555 1_555 1_555 1_555 yes
C8 CO1 C22 C19 -55.9(9) 1_555 1_555 1_555 1_555 yes
C8 CO1 C22 C21 -152.8(7) 1_555 1_555 1_555 1_555 yes
C8 CO1 C22 C41 75(1) 1_555 1_555 1_555 1_555 yes
C8 CO1 C22 C102 -104.4(8) 1_555 1_555 1_555 1_555 yes
C8 CO1 C102 C19 44.5(5) 1_555 1_555 1_555 1_555 yes
C8 CO1 C102 C20 -44.7(6) 1_555 1_555 1_555 1_555 yes
C8 CO1 C102 C21 -134.5(6) 1_555 1_555 1_555 1_555 yes
C8 CO1 C102 C22 135.0(5) 1_555 1_555 1_555 1_555 yes
C8 C4 CO1 C19 106.1(5) 1_555 1_555 1_555 1_555 yes
C8 C4 CO1 C20 64.8(7) 1_555 1_555 1_555 1_555 yes
C8 C4 CO1 C21 -172.4(10) 1_555 1_555 1_555 1_555 yes
C8 C4 CO1 C22 156.3(4) 1_555 1_555 1_555 1_555 yes
C8 C4 CO1 C101 -59.3(4) 1_555 1_555 1_555 1_555 yes
C8 C4 CO1 C102 123.2(4) 1_555 1_555 1_555 1_555 yes
C8 C4 C5 C101 0.8(5) 1_555 1_555 1_555 1_555 yes
C8 C7 CO1 C19 -67.8(7) 1_555 1_555 1_555 1_555 yes
C8 C7 CO1 C20 -107.8(5) 1_555 1_555 1_555 1_555 yes
C8 C7 CO1 C21 -156.3(5) 1_555 1_555 1_555 1_555 yes
C8 C7 CO1 C22 172(1) 1_555 1_555 1_555 1_555 yes
C8 C7 CO1 C101 59.1(4) 1_555 1_555 1_555 1_555 yes
C8 C7 CO1 C102 -123.6(4) 1_555 1_555 1_555 1_555 yes
C8 C7 C6 C101 -1.1(5) 1_555 1_555 1_555 1_555 yes
C8 C101 CO1 C19 45.7(6) 1_555 1_555 1_555 1_555 yes
C8 C101 CO1 C20 -47.3(6) 1_555 1_555 1_555 1_555 yes
C8 C101 CO1 C21 -136.3(6) 1_555 1_555 1_555 1_555 yes
C8 C101 CO1 C22 136.7(5) 1_555 1_555 1_555 1_555 yes
C8 C101 CO1 C102 -170(2) 1_555 1_555 1_555 1_555 yes
C12 O2 C18 C13 0.6(10) 1_555 1_555 1_555 1_555 yes
C12 O2 C18 C17 -178.8(10) 1_555 1_555 1_555 1_555 yes
C12 N2 C13 C14 178.0(9) 1_555 1_555 1_555 1_555 yes
C12 N2 C13 C18 0.6(9) 1_555 1_555 1_555 1_555 yes
C13 C14 C15 C16 3(1) 1_555 1_555 1_555 1_555 yes
C13 C18 C17 C16 0(1) 1_555 1_555 1_555 1_555 yes
C14 C13 C18 C17 1(1) 1_555 1_555 1_555 1_555 yes
C14 C15 C16 C17 -3(1) 1_555 1_555 1_555 1_555 yes
C15 C14 C13 C18 -2(1) 1_555 1_555 1_555 1_555 yes
C15 C16 C17 C18 1(1) 1_555 1_555 1_555 1_555 yes
C19 CO1 C4 C101 165.3(3) 1_555 1_555 1_555 1_555 yes
C19 CO1 C5 C101 133.1(4) 1_555 1_555 1_555 1_555 yes
C19 CO1 C6 C101 140(2) 1_555 1_555 1_555 1_555 yes
C19 CO1 C7 C101 -126.8(5) 1_555 1_555 1_555 1_555 yes
C19 CO1 C8 C101 -155.7(3) 1_555 1_555 1_555 1_555 yes
C19 CO1 C20 C21 99.1(6) 1_555 1_555 1_555 1_555 yes
C19 CO1 C20 C29 -131.5(9) 1_555 1_555 1_555 1_555 yes
C19 CO1 C20 C102 49.7(4) 1_555 1_555 1_555 1_555 yes
C19 CO1 C21 C20 -49.2(4) 1_555 1_555 1_555 1_555 yes
C19 CO1 C21 C22 50.8(4) 1_555 1_555 1_555 1_555 yes
C19 CO1 C21 C35 178.7(8) 1_555 1_555 1_555 1_555 yes
C19 CO1 C21 C102 0.6(4) 1_555 1_555 1_555 1_555 yes
C19 CO1 C22 C21 -96.9(6) 1_555 1_555 1_555 1_555 yes
C19 CO1 C22 C41 131.0(8) 1_555 1_555 1_555 1_555 yes
C19 CO1 C22 C102 -48.5(4) 1_555 1_555 1_555 1_555 yes
C19 CO1 C102 C20 -89.2(6) 1_555 1_555 1_555 1_555 yes
C19 CO1 C102 C21 -179.0(6) 1_555 1_555 1_555 1_555 yes
C19 CO1 C102 C22 90.5(5) 1_555 1_555 1_555 1_555 yes
C19 C20 CO1 C21 -99.1(6) 1_555 1_555 1_555 1_555 yes
C19 C20 CO1 C22 -49.6(4) 1_555 1_555 1_555 1_555 yes
C19 C20 CO1 C101 132.8(4) 1_555 1_555 1_555 1_555 yes
C19 C20 CO1 C102 -49.7(4) 1_555 1_555 1_555 1_555 yes
C19 C20 C21 C22 1.0(6) 1_555 1_555 1_555 1_555 yes
C19 C20 C21 C35 -174.3(9) 1_555 1_555 1_555 1_555 yes
C19 C20 C21 C102 0.6(4) 1_555 1_555 1_555 1_555 yes
C19 C20 C29 C30 25(1) 1_555 1_555 1_555 1_555 yes
C19 C20 C29 C34 -155.1(8) 1_555 1_555 1_555 1_555 yes
C19 C20 C102 C21 -179.2(6) 1_555 1_555 1_555 1_555 yes
C19 C20 C102 C22 64(50) 1_555 1_555 1_555 1_555 yes
C19 C22 CO1 C20 48.3(4) 1_555 1_555 1_555 1_555 yes
C19 C22 CO1 C21 96.9(6) 1_555 1_555 1_555 1_555 yes
C19 C22 CO1 C101 -133.9(4) 1_555 1_555 1_555 1_555 yes
C19 C22 CO1 C102 48.5(4) 1_555 1_555 1_555 1_555 yes
C19 C22 C21 C20 -1.0(6) 1_555 1_555 1_555 1_555 yes
C19 C22 C21 C35 174.5(8) 1_555 1_555 1_555 1_555 yes
C19 C22 C21 C102 -0.5(4) 1_555 1_555 1_555 1_555 yes
C19 C22 C41 C42 -132.5(9) 1_555 1_555 1_555 1_555 yes
C19 C22 C41 C46 43(1) 1_555 1_555 1_555 1_555 yes
C19 C22 C102 C20 -64(50) 1_555 1_555 1_555 1_555 yes
C19 C22 C102 C21 179.2(6) 1_555 1_555 1_555 1_555 yes
C19 C23 C24 C25 -179.7(8) 1_555 1_555 1_555 1_555 yes
C19 C23 C28 C27 178.3(8) 1_555 1_555 1_555 1_555 yes
C19 C102 CO1 C20 89.2(6) 1_555 1_555 1_555 1_555 yes
C19 C102 CO1 C21 179.0(6) 1_555 1_555 1_555 1_555 yes
C19 C102 CO1 C22 -90.5(5) 1_555 1_555 1_555 1_555 yes
C19 C102 CO1 C101 -145(2) 1_555 1_555 1_555 1_555 yes
C19 C102 C20 C21 179.2(6) 1_555 1_555 1_555 1_555 yes
C19 C102 C20 C29 96(5) 1_555 1_555 1_555 1_555 yes
C19 C102 C21 C20 -37(23) 1_555 1_555 1_555 1_555 yes
C19 C102 C21 C22 142(23) 1_555 1_555 1_555 1_555 yes
C19 C102 C21 C35 75(28) 1_555 1_555 1_555 1_555 yes
C19 C102 C22 C21 -179.2(6) 1_555 1_555 1_555 1_555 yes
C19 C102 C22 C41 -84(9) 1_555 1_555 1_555 1_555 yes
C20 CO1 C4 C101 124.1(5) 1_555 1_555 1_555 1_555 yes
C20 CO1 C5 C101 -140(1) 1_555 1_555 1_555 1_555 yes
C20 CO1 C6 C101 -131.9(4) 1_555 1_555 1_555 1_555 yes
C20 CO1 C7 C101 -166.8(3) 1_555 1_555 1_555 1_555 yes
C20 CO1 C8 C101 154.6(3) 1_555 1_555 1_555 1_555 yes
C20 CO1 C19 C22 -100.1(6) 1_555 1_555 1_555 1_555 yes
C20 CO1 C19 C23 131.9(9) 1_555 1_555 1_555 1_555 yes
C20 CO1 C19 C102 -50.0(4) 1_555 1_555 1_555 1_555 yes
C20 CO1 C21 C22 100.0(6) 1_555 1_555 1_555 1_555 yes
C20 CO1 C21 C35 -132.1(9) 1_555 1_555 1_555 1_555 yes
C20 CO1 C21 C102 49.8(4) 1_555 1_555 1_555 1_555 yes
C20 CO1 C22 C21 -48.6(4) 1_555 1_555 1_555 1_555 yes
C20 CO1 C22 C41 179.3(8) 1_555 1_555 1_555 1_555 yes
C20 CO1 C22 C102 -0.2(3) 1_555 1_555 1_555 1_555 yes
C20 CO1 C102 C21 -89.8(6) 1_555 1_555 1_555 1_555 yes
C20 CO1 C102 C22 179.7(6) 1_555 1_555 1_555 1_555 yes
C20 C19 CO1 C21 49.4(4) 1_555 1_555 1_555 1_555 yes
C20 C19 CO1 C22 100.1(6) 1_555 1_555 1_555 1_555 yes
C20 C19 CO1 C101 -131.9(5) 1_555 1_555 1_555 1_555 yes
C20 C19 CO1 C102 50.0(4) 1_555 1_555 1_555 1_555 yes
C20 C19 C22 C21 1.0(6) 1_555 1_555 1_555 1_555 yes
C20 C19 C22 C41 173.7(9) 1_555 1_555 1_555 1_555 yes
C20 C19 C22 C102 0.4(4) 1_555 1_555 1_555 1_555 yes
C20 C19 C23 C24 33(1) 1_555 1_555 1_555 1_555 yes
C20 C19 C23 C28 -144.1(9) 1_555 1_555 1_555 1_555 yes
C20 C19 C102 C21 37(23) 1_555 1_555 1_555 1_555 yes
C20 C19 C102 C22 -179.4(6) 1_555 1_555 1_555 1_555 yes
C20 C21 CO1 C22 -100.0(6) 1_555 1_555 1_555 1_555 yes
C20 C21 CO1 C101 132.0(4) 1_555 1_555 1_555 1_555 yes
C20 C21 CO1 C102 -49.8(4) 1_555 1_555 1_555 1_555 yes
C20 C21 C22 C41 -173.6(9) 1_555 1_555 1_555 1_555 yes
C20 C21 C22 C102 -0.4(4) 1_555 1_555 1_555 1_555 yes
C20 C21 C35 C36 30(1) 1_555 1_555 1_555 1_555 yes
C20 C21 C35 C40 -149.4(9) 1_555 1_555 1_555 1_555 yes
C20 C21 C102 C22 179.4(6) 1_555 1_555 1_555 1_555 yes
C20 C29 C30 C31 177.1(7) 1_555 1_555 1_555 1_555 yes
C20 C29 C34 C33 -176.8(7) 1_555 1_555 1_555 1_555 yes
C20 C102 CO1 C21 89.8(6) 1_555 1_555 1_555 1_555 yes
C20 C102 CO1 C22 -179.7(6) 1_555 1_555 1_555 1_555 yes
C20 C102 CO1 C101 125(2) 1_555 1_555 1_555 1_555 yes
C20 C102 C19 C22 179.4(6) 1_555 1_555 1_555 1_555 yes
C20 C102 C19 C23 -104(7) 1_555 1_555 1_555 1_555 yes
C20 C102 C21 C22 -179.4(6) 1_555 1_555 1_555 1_555 yes
C20 C102 C21 C35 113(12) 1_555 1_555 1_555 1_555 yes
C20 C102 C22 C21 116(50) 1_555 1_555 1_555 1_555 yes
C20 C102 C22 C41 -149(45) 1_555 1_555 1_555 1_555 yes
C21 CO1 C4 C101 -113(1) 1_555 1_555 1_555 1_555 yes
C21 CO1 C5 C101 -138.1(3) 1_555 1_555 1_555 1_555 yes
C21 CO1 C6 C101 -175.7(4) 1_555 1_555 1_555 1_555 yes
C21 CO1 C7 C101 144.7(4) 1_555 1_555 1_555 1_555 yes
C21 CO1 C8 C101 115.9(7) 1_555 1_555 1_555 1_555 yes
C21 CO1 C19 C22 -50.7(4) 1_555 1_555 1_555 1_555 yes
C21 CO1 C19 C23 -178.7(8) 1_555 1_555 1_555 1_555 yes
C21 CO1 C19 C102 -0.6(4) 1_555 1_555 1_555 1_555 yes
C21 CO1 C20 C29 129.4(9) 1_555 1_555 1_555 1_555 yes
C21 CO1 C20 C102 -49.3(4) 1_555 1_555 1_555 1_555 yes
C21 CO1 C22 C41 -132.1(9) 1_555 1_555 1_555 1_555 yes
C21 CO1 C22 C102 48.4(4) 1_555 1_555 1_555 1_555 yes
C21 CO1 C102 C22 -90.5(6) 1_555 1_555 1_555 1_555 yes
C21 C20 CO1 C22 49.5(4) 1_555 1_555 1_555 1_555 yes
C21 C20 CO1 C101 -128.1(4) 1_555 1_555 1_555 1_555 yes
C21 C20 CO1 C102 49.3(4) 1_555 1_555 1_555 1_555 yes
C21 C20 C19 C22 -1.0(6) 1_555 1_555 1_555 1_555 yes
C21 C20 C19 C23 170.8(9) 1_555 1_555 1_555 1_555 yes
C21 C20 C19 C102 -0.6(4) 1_555 1_555 1_555 1_555 yes
C21 C20 C29 C30 -138.5(9) 1_555 1_555 1_555 1_555 yes
C21 C20 C29 C34 40(1) 1_555 1_555 1_555 1_555 yes
C21 C20 C102 C22 -116(50) 1_555 1_555 1_555 1_555 yes
C21 C22 CO1 C101 129.2(4) 1_555 1_555 1_555 1_555 yes
C21 C22 CO1 C102 -48.4(4) 1_555 1_555 1_555 1_555 yes
C21 C22 C19 C23 -171.2(9) 1_555 1_555 1_555 1_555 yes
C21 C22 C19 C102 0.5(4) 1_555 1_555 1_555 1_555 yes
C21 C22 C41 C42 37(1) 1_555 1_555 1_555 1_555 yes
C21 C22 C41 C46 -146.6(8) 1_555 1_555 1_555 1_555 yes
C21 C35 C36 C37 -179.7(7) 1_555 1_555 1_555 1_555 yes
C21 C35 C40 C39 -179.5(7) 1_555 1_555 1_555 1_555 yes
C21 C102 CO1 C22 90.5(6) 1_555 1_555 1_555 1_555 yes
C21 C102 CO1 C101 36(2) 1_555 1_555 1_555 1_555 yes
C21 C102 C19 C22 -142(23) 1_555 1_555 1_555 1_555 yes
C21 C102 C19 C23 -66(26) 1_555 1_555 1_555 1_555 yes
C21 C102 C20 C29 -82(5) 1_555 1_555 1_555 1_555 yes
C21 C102 C22 C41 94(9) 1_555 1_555 1_555 1_555 yes
C22 CO1 C4 C101 -144.4(3) 1_555 1_555 1_555 1_555 yes
C22 CO1 C5 C101 175.6(3) 1_555 1_555 1_555 1_555 yes
C22 CO1 C6 C101 136.5(4) 1_555 1_555 1_555 1_555 yes
C22 CO1 C7 C101 113(1) 1_555 1_555 1_555 1_555 yes
C22 CO1 C8 C101 -114.3(7) 1_555 1_555 1_555 1_555 yes
C22 CO1 C19 C23 -128.0(8) 1_555 1_555 1_555 1_555 yes
C22 CO1 C19 C102 50.1(4) 1_555 1_555 1_555 1_555 yes
C22 CO1 C20 C29 179.0(8) 1_555 1_555 1_555 1_555 yes
C22 CO1 C20 C102 0.2(3) 1_555 1_555 1_555 1_555 yes
C22 CO1 C21 C35 127.9(9) 1_555 1_555 1_555 1_555 yes
C22 CO1 C21 C102 -50.2(4) 1_555 1_555 1_555 1_555 yes
C22 C19 CO1 C101 128.0(4) 1_555 1_555 1_555 1_555 yes
C22 C19 CO1 C102 -50.1(4) 1_555 1_555 1_555 1_555 yes
C22 C19 C20 C29 -169.5(9) 1_555 1_555 1_555 1_555 yes
C22 C19 C20 C102 -0.4(4) 1_555 1_555 1_555 1_555 yes
C22 C19 C23 C24 -157.7(8) 1_555 1_555 1_555 1_555 yes
C22 C19 C23 C28 24(1) 1_555 1_555 1_555 1_555 yes
C22 C21 CO1 C101 -128.0(4) 1_555 1_555 1_555 1_555 yes
C22 C21 CO1 C102 50.2(4) 1_555 1_555 1_555 1_555 yes
C22 C21 C20 C29 169.9(8) 1_555 1_555 1_555 1_555 yes
C22 C21 C20 C102 0.4(4) 1_555 1_555 1_555 1_555 yes
C22 C21 C35 C36 -142.7(8) 1_555 1_555 1_555 1_555 yes
C22 C21 C35 C40 37(1) 1_555 1_555 1_555 1_555 yes
C22 C41 C42 C43 178.8(7) 1_555 1_555 1_555 1_555 yes
C22 C41 C46 C45 -179.4(7) 1_555 1_555 1_555 1_555 yes
C22 C102 CO1 C101 -54(2) 1_555 1_555 1_555 1_555 yes
C22 C102 C19 C23 76(7) 1_555 1_555 1_555 1_555 yes
C22 C102 C20 C29 161(46) 1_555 1_555 1_555 1_555 yes
C22 C102 C21 C35 -67(12) 1_555 1_555 1_555 1_555 yes
C23 C19 CO1 C101 0.1(10) 1_555 1_555 1_555 1_555 yes
C23 C19 CO1 C102 -178.1(10) 1_555 1_555 1_555 1_555 yes
C23 C19 C20 C29 2(1) 1_555 1_555 1_555 1_555 yes
C23 C19 C20 C102 171(1) 1_555 1_555 1_555 1_555 yes
C23 C19 C22 C41 1(1) 1_555 1_555 1_555 1_555 yes
C23 C19 C22 C102 -171(1) 1_555 1_555 1_555 1_555 yes
C23 C24 C25 C26 2(1) 1_555 1_555 1_555 1_555 yes
C23 C28 C27 C26 0(1) 1_555 1_555 1_555 1_555 yes
C24 C23 C19 C102 131(6) 1_555 1_555 1_555 1_555 yes
C24 C23 C28 C27 0(1) 1_555 1_555 1_555 1_555 yes
C24 C25 C26 C27 0(1) 1_555 1_555 1_555 1_555 yes
C25 C24 C23 C28 -2(1) 1_555 1_555 1_555 1_555 yes
C25 C26 C27 C28 0(1) 1_555 1_555 1_555 1_555 yes
C28 C23 C19 C102 -46(7) 1_555 1_555 1_555 1_555 yes
C29 C20 CO1 C101 1(1) 1_555 1_555 1_555 1_555 yes
C29 C20 CO1 C102 178(1) 1_555 1_555 1_555 1_555 yes
C29 C20 C19 C102 -169(1) 1_555 1_555 1_555 1_555 yes
C29 C20 C21 C35 -5(1) 1_555 1_555 1_555 1_555 yes
C29 C20 C21 C102 169(1) 1_555 1_555 1_555 1_555 yes
C29 C30 C31 C32 0(1) 1_555 1_555 1_555 1_555 yes
C29 C34 C33 C32 0(1) 1_555 1_555 1_555 1_555 yes
C30 C29 C20 C102 -63(5) 1_555 1_555 1_555 1_555 yes
C30 C29 C34 C33 2(1) 1_555 1_555 1_555 1_555 yes
C30 C31 C32 C33 1(1) 1_555 1_555 1_555 1_555 yes
C31 C30 C29 C34 -2(1) 1_555 1_555 1_555 1_555 yes
C31 C32 C33 C34 -1(1) 1_555 1_555 1_555 1_555 yes
C34 C29 C20 C102 115(5) 1_555 1_555 1_555 1_555 yes
C35 C21 CO1 C101 -0.1(10) 1_555 1_555 1_555 1_555 yes
C35 C21 CO1 C102 178(1) 1_555 1_555 1_555 1_555 yes
C35 C21 C20 C102 -174(1) 1_555 1_555 1_555 1_555 yes
C35 C21 C22 C41 1(1) 1_555 1_555 1_555 1_555 yes
C35 C21 C22 C102 175(1) 1_555 1_555 1_555 1_555 yes
C35 C36 C37 C38 0(1) 1_555 1_555 1_555 1_555 yes
C35 C40 C39 C38 -2(1) 1_555 1_555 1_555 1_555 yes
C36 C35 C21 C102 -78(12) 1_555 1_555 1_555 1_555 yes
C36 C35 C40 C39 0(1) 1_555 1_555 1_555 1_555 yes
C36 C37 C38 C39 -1(1) 1_555 1_555 1_555 1_555 yes
C37 C36 C35 C40 0(1) 1_555 1_555 1_555 1_555 yes
C37 C38 C39 C40 2(1) 1_555 1_555 1_555 1_555 yes
C40 C35 C21 C102 100(12) 1_555 1_555 1_555 1_555 yes
C41 C22 CO1 C101 -2.9(9) 1_555 1_555 1_555 1_555 yes
C41 C22 CO1 C102 179.5(9) 1_555 1_555 1_555 1_555 yes
C41 C22 C19 C102 173(1) 1_555 1_555 1_555 1_555 yes
C41 C22 C21 C102 -173(1) 1_555 1_555 1_555 1_555 yes
C41 C42 C43 C44 -1(1) 1_555 1_555 1_555 1_555 yes
C41 C46 C45 C44 2(1) 1_555 1_555 1_555 1_555 yes
C42 C41 C22 C102 -52(9) 1_555 1_555 1_555 1_555 yes
C42 C41 C46 C45 -3(1) 1_555 1_555 1_555 1_555 yes
C42 C43 C44 C45 0(1) 1_555 1_555 1_555 1_555 yes
C43 C42 C41 C46 2(1) 1_555 1_555 1_555 1_555 yes
C43 C44 C45 C46 -1(1) 1_555 1_555 1_555 1_555 yes
C46 C41 C22 C102 123(8) 1_555 1_555 1_555 1_555 yes
C101 CO1 C19 C102 178.2(1) 1_555 1_555 1_555 1_555 yes
C101 CO1 C20 C102 -177.4(1) 1_555 1_555 1_555 1_555 yes
C101 CO1 C21 C102 -178.2(1) 1_555 1_555 1_555 1_555 yes
C101 CO1 C22 C102 177.6(1) 1_555 1_555 1_555 1_555 yes
C101 C4 CO1 C102 -177.5(1) 1_555 1_555 1_555 1_555 yes
C101 C5 CO1 C102 -178.2(1) 1_555 1_555 1_555 1_555 yes
C101 C6 CO1 C102 178.8(1) 1_555 1_555 1_555 1_555 yes
C101 C7 CO1 C102 177.3(1) 1_555 1_555 1_555 1_555 yes
C101 C8 CO1 C102 179.5(1) 1_555 1_555 1_555 1_555 yes
